data_4134566
loop_
_publ_author_name
'Jana, Manish'
'White, Corey J.'
'Pal, Nabhendu'
'Demeshko, Serhiy'
'Kupper, Claudia'
'Meyer, Franc'
'Lehnert, Nicolai'
'Majumdar, Amit'

_publ_section_title
;
 Functional Models for the Mono- and Di-nitrosyl Intermediates of FNORs:
 Semireduction versus Superreduction of NO.
;
_journal_name_full 'Journal of the American Chemical Society'
_journal_paper_doi 10.1021/jacs.9b13795
_journal_year 2020
_chemical_formula_moiety 'C49 H63 Fe2 N14 O5, 3(B F4), C3 H7 N O'
_chemical_formula_sum 'C52 H70 B3 F12 Fe2 N15 O6'
_chemical_formula_weight 1373.36
_space_group_crystal_system triclinic
_space_group_IT_number 2
_space_group_name_Hall '-P 1'
_space_group_name_H-M_alt 'P -1'
_atom_sites_solution_hydrogens geom
_audit_creation_date 2018-04-20
_audit_creation_method
;
Olex2 1.2
(compiled 2018.04.03 svn.r3497 for OlexSys, GUI svn.r5486)
;
_cell_angle_alpha 79.228(4)
_cell_angle_beta 80.542(4)
_cell_angle_gamma 66.249(4)
_cell_formula_units_Z 2
_cell_length_a 13.0940(19)
_cell_length_b 13.229(2)
_cell_length_c 21.320(3)
_cell_measurement_reflns_used 1938
_cell_measurement_temperature 150(2)
_cell_measurement_theta_max 16.36
_cell_measurement_theta_min 2.30
_cell_volume 3304.4(8)
_computing_cell_refinement 'SAINT v8.34A (Bruker, 2013)'
_computing_data_collection 'APEX2 v2014.7-1 (Bruker-Axs,2014)'
_computing_data_reduction 'SAINT v8.34A (Bruker, 2013)'
_computing_molecular_graphics 'Olex2 (Dolomanov et al., 2009)'
_computing_publication_material 'Olex2 (Dolomanov et al., 2009)'
_computing_structure_refinement 'ShelXL (Sheldrick, 2015)'
_computing_structure_solution 'ShelXD (Sheldrick, 2008)'
_diffrn_ambient_temperature 150(2)
_diffrn_measured_fraction_theta_full 0.981
_diffrn_measured_fraction_theta_max 0.994
_diffrn_measurement_device_type 'Bruker APEX-II CCD'
_diffrn_measurement_method 'phi and omega scan'
_diffrn_radiation_monochromator graphite
_diffrn_radiation_probe x-ray
_diffrn_radiation_type MoK\a
_diffrn_radiation_wavelength 0.71073
_diffrn_reflns_av_R_equivalents 0.1256
_diffrn_reflns_av_unetI/netI 0.1699
_diffrn_reflns_Laue_measured_fraction_full 0.981
_diffrn_reflns_Laue_measured_fraction_max 0.994
_diffrn_reflns_limit_h_max 16
_diffrn_reflns_limit_h_min -16
_diffrn_reflns_limit_k_max 16
_diffrn_reflns_limit_k_min -16
_diffrn_reflns_limit_l_max 26
_diffrn_reflns_limit_l_min -26
_diffrn_reflns_number 34519
_diffrn_reflns_point_group_measured_fraction_full 0.981
_diffrn_reflns_point_group_measured_fraction_max 0.994
_diffrn_reflns_theta_full 26.000
_diffrn_reflns_theta_max 25.882
_diffrn_reflns_theta_min 0.977
_diffrn_source_type 'fine-focus sealed tube'
_diffrn_standards_number 0
_exptl_absorpt_coefficient_mu 0.530
_exptl_absorpt_correction_T_max 0.7453
_exptl_absorpt_correction_T_min 0.6608
_exptl_absorpt_correction_type multi-scan
_exptl_absorpt_process_details
;
SADABS-2014/3 (Bruker,2014/3) was used for absorption correction.
wR2(int) was 0.0775 before and 0.0578 after correction.
The Ratio of minimum to maximum transmission is 0.8866.
The \l/2 correction factor is 0.00150.
;
_exptl_crystal_colour green
_exptl_crystal_density_diffrn 1.380
_exptl_crystal_density_method 'not measured'
_exptl_crystal_description block
_exptl_crystal_F_000 1420
_exptl_crystal_size_max 0.2
_exptl_crystal_size_mid 0.18
_exptl_crystal_size_min 0.12
_refine_diff_density_max 0.665
_refine_diff_density_min -0.701
_refine_diff_density_rms 0.089
_refine_ls_extinction_method none
_refine_ls_goodness_of_fit_ref 1.010
_refine_ls_hydrogen_treatment constr
_refine_ls_matrix_type full
_refine_ls_number_parameters 762
_refine_ls_number_reflns 12744
_refine_ls_number_restraints 184
_refine_ls_restrained_S_all 1.015
_refine_ls_R_factor_all 0.2176
_refine_ls_R_factor_gt 0.0967
_refine_ls_shift/su_max 0.000
_refine_ls_shift/su_mean 0.000
_refine_ls_structure_factor_coef Fsqd
_refine_ls_weighting_details 'w=1/[\s^2^(Fo^2^)+(0.1432P)^2^] where P=(Fo^2^+2Fc^2^)/3'
_refine_ls_weighting_scheme calc
_refine_ls_wR_factor_gt 0.2368
_refine_ls_wR_factor_ref 0.3057
_reflns_Friedel_coverage 0.000
_reflns_number_gt 5112
_reflns_number_total 12744
_reflns_threshold_expression 'I > 2\s(I)'
_cod_data_source_file ja9b13795_si_002.cif
_cod_data_source_block dinitrosyl_tetrafluoroborate
_cod_original_cell_volume 3304.4(9)
_cod_database_code 4134566
_shelxl_version_number 2014-3
_shelx_space_group_comment
;
The symmetry employed for this shelxl refinement is uniquely defined
by the following loop, which should always be used as a source of
symmetry information in preference to the above space-group names.
They are only intended as comments.
;
_shelx_estimated_absorpt_t_max 0.939
_shelx_estimated_absorpt_t_min 0.901
_olex2_refinement_description
;
1. Fixed Uiso
 At 1.2 times of:
  All C(H) groups, All C(H,H) groups, All C(H,H,H,H) groups
 At 1.5 times of:
  All C(H,H,H) groups
2. Restrained distances
 C20-C18B
 2.44 with sigma of 0.02
 N10A-C42A \\sim N10B-C42B
 with sigma of 0.02
 C43B-C42B \\sim C43A-C42A
 with sigma of 0.02
 C40A-C39A \\sim C41A-C40A \\sim C41A-C36A \\sim C37A-C36A \\sim C38A-C37A
\\sim C39A-C38A
 with sigma of 0.02
 C41B-C36B \\sim C37B-C36B \\sim C38B-C37B \\sim C39B-C38B \\sim C40B-C39B
\\sim C41B-C40B
 with sigma of 0.02
 N9-C36A \\sim N9-C36B \\sim N10A-C41A \\sim N10B-C41B
 with sigma of 0.02
 N10A-C35A \\sim N9-C35A
 with sigma of 0.02
 N10B-C35B \\sim N9-C35B
 with sigma of 0.02
 N8-C31 \\sim N10B-C35B \\sim N9-C35B
 with sigma of 0.02
 N5-C21B \\sim N5-C21A \\sim C22A-C21A \\sim C22B-C21B
 with sigma of 0.02
 N14A-C47 \\sim N14B-C47
 with sigma of 0.02
 N8-C32A \\sim N8-C32B \\sim C33A-C32A \\sim C33B-C32B
 with sigma of 0.02
 C20-C15 \\sim C16A-C15 \\sim C17A-C16A \\sim C18A-C17A \\sim C19A-C18A \\sim
C20-C19A \\sim C16B-C15
 \\sim C17B-C16B \\sim C18B-C17B \\sim C19B-C18B \\sim C20-C19B
 with sigma of 0.02
 F5-B2 \\sim F6B-B2 \\sim F6A-B2 \\sim F7B-B2 \\sim F7A-B2 \\sim F8A-B2 \\sim
F8B-B2
 with sigma of 0.02
 F11B-B3B \\sim F10B-B3B \\sim F9B-B3B \\sim F12B-B3B
 with sigma of 0.02
 F9A-B3A \\sim F12A-B3A \\sim F11A-B3A \\sim F10A-B3A
 with sigma of 0.02
 F2-B1 \\sim F3A-B1 \\sim F4A-B1 \\sim F4B-B1 \\sim F1A-B1 \\sim F1A-B1
 with sigma of 0.02
 F2-B1 \\sim F1A-B1 \\sim F1B-B1 \\sim F4A-B1 \\sim F4B-B1 \\sim F3A-B1 \\sim
F3B-B1
 with sigma of 0.02
 F12A-B3A \\sim F12B-B3B \\sim F9A-B3A \\sim F9B-B3B \\sim F10A-B3A \\sim
F10B-B3B \\sim F11B-B3B ~
 F11A-B3A
 with sigma of 0.02
3. Restrained planarity
 C36B, C37B, C38B, C39B, C40B, C41B
 with sigma of 0.1
4. Uiso/Uaniso restraints and constraints
Uanis(N9) = Uanis(N10B) = Uanis(N10A)
Uanis(N6) = Uanis(C35B) = Uanis(C35A)
Uanis(C43A) = Uanis(C43B) = Uanis(C42A) = Uanis(C42B)
Uanis(C40A) = Uanis(C39A) = Uanis(C38A) = Uanis(C37A) = Uanis(C36A) =
Uanis(C36B) = Uanis(C41B) = Uanis(C40B) = Uanis(C39B) = Uanis(C45) =
Uanis(C38B) = Uanis(C41A) = Uanis(C37B)
Uanis(C13) = Uanis(C21A) = Uanis(C21B) = Uanis(C22B) = Uanis(C22A)
Uanis(N8) = Uanis(C32A) = Uanis(C32B) = Uanis(C33A) = Uanis(C33B)
Uanis(C15) = Uanis(C16A) = Uanis(C16B) = Uanis(C17A) = Uanis(C17B) =
Uanis(C18A) = Uanis(C18B) = Uanis(C19A) = Uanis(C19B) = Uanis(C20)
Uanis(F5) = Uanis(F6A) = Uanis(F6B) = Uanis(F7A) = Uanis(F7B) = Uanis(F8B) =
Uanis(F8A)
Uanis(O2) = Uanis(O4)
Uanis(F1A) = Uanis(F1B)
Uanis(C47) = Uanis(N14A) = Uanis(N14B) = Uanis(C49B) = Uanis(C49A) =
Uanis(C48B) = Uanis(C48A)
Uanis(F4B) = Uanis(F4A)
Uanis(F3B) = Uanis(F3A)
Uanis(B3B) = Uanis(B3A)
Uanis(F9B) = Uanis(F9A) = Uanis(F10A) = Uanis(F10B) = Uanis(F12B) = Uanis(F12A)
Uanis(F11B) = Uanis(F11A)
5. Others
 Sof(N10B)=Sof(N14B)=Sof(C16B)=Sof(H16B)=Sof(C17B)=Sof(H17B)=Sof(C18B)=
 Sof(H18B)=Sof(C19B)=Sof(H19B)=Sof(C21B)=Sof(H21C)=Sof(H21D)=Sof(C22B)=
 Sof(H22D)=Sof(H22E)=Sof(H22F)=Sof(C32B)=Sof(H32C)=Sof(H32D)=Sof(C33B)=
 Sof(H33D)=Sof(H33E)=Sof(H33F)=Sof(H34C)=Sof(H34D)=Sof(C35B)=Sof(C36B)=
 Sof(C37B)=Sof(H37B)=Sof(C38B)=Sof(H38B)=Sof(C39B)=Sof(H39B)=Sof(C40B)=
 Sof(H40B)=Sof(C41B)=Sof(C42B)=Sof(H42C)=Sof(H42D)=Sof(C43B)=Sof(H43D)=
 Sof(H43E)=Sof(H43F)=Sof(H47A)=Sof(C48B)=Sof(H48D)=Sof(H48E)=Sof(H48F)=
 Sof(C49B)=Sof(H49D)=Sof(H49E)=Sof(H49F)=1-FVAR(1)
 Sof(N10A)=Sof(N14A)=Sof(C16A)=Sof(H16A)=Sof(C17A)=Sof(H17A)=Sof(C18A)=
 Sof(H18A)=Sof(C19A)=Sof(H19A)=Sof(C21A)=Sof(H21A)=Sof(H21B)=Sof(C22A)=
 Sof(H22A)=Sof(H22B)=Sof(H22C)=Sof(C32A)=Sof(H32A)=Sof(H32B)=Sof(C33A)=
 Sof(H33A)=Sof(H33B)=Sof(H33C)=Sof(H34A)=Sof(H34B)=Sof(C35A)=Sof(C36A)=
 Sof(C37A)=Sof(H37A)=Sof(C38A)=Sof(H38A)=Sof(C39A)=Sof(H39A)=Sof(C40A)=
 Sof(H40A)=Sof(C41A)=Sof(C42A)=Sof(H42A)=Sof(H42B)=Sof(C43A)=Sof(H43A)=
 Sof(H43B)=Sof(H43C)=Sof(H47)=Sof(C48A)=Sof(H48A)=Sof(H48B)=Sof(H48C)=Sof(C49A)=
 Sof(H49A)=Sof(H49B)=Sof(H49C)=FVAR(1)
 Sof(F1B)=Sof(F3B)=Sof(F4B)=Sof(F6B)=Sof(F7B)=Sof(F8B)=Sof(F9B)=Sof(F10B)=
 Sof(F11B)=Sof(F12B)=Sof(B3B)=1-FVAR(2)
 Sof(F1A)=Sof(F3A)=Sof(F4A)=Sof(F6A)=Sof(F7A)=Sof(F8A)=Sof(F9A)=Sof(F10A)=
 Sof(F11A)=Sof(F12A)=Sof(B3A)=FVAR(2)
6.a Ternary CH refined with riding coordinates:
 C1(H1)
6.b Secondary CH2 refined with riding coordinates:
 C2(H2A,H2B), C3(H3A,H3B), C11(H11A,H11B), C13(H13A,H13B), C21A(H21A,H21B),
 C21B(H21C,H21D), C23(H23A,H23B), C24(H24A,H24B), C32A(H32A,H32B), C32B(H32C,
 H32D), C34(H34A,H34B), C34(H34C,H34D), C42A(H42A,H42B), C42B(H42C,H42D)
6.c Aromatic/amide H refined with riding coordinates:
 C6(H6), C7(H7), C8(H8), C9(H9), C16A(H16A), C16B(H16B), C17A(H17A),
 C17B(H17B), C18A(H18A), C18B(H18B), C19A(H19A), C19B(H19B), C27(H27), C28(H28),
  C29(H29), C30(H30), C37A(H37A), C37B(H37B), C38A(H38A), C38B(H38B),
 C39A(H39A), C39B(H39B), C40A(H40A), C40B(H40B), C44(H44), C47(H47), C47(H47A),
 C52(H52)
6.d Idealised Me refined as rotating group:
 C12(H12A,H12B,H12C), C22A(H22A,H22B,H22C), C22B(H22D,H22E,H22F), C33A(H33A,
 H33B,H33C), C33B(H33D,H33E,H33F), C43A(H43A,H43B,H43C), C43B(H43D,H43E,H43F),
 C45(H45A,H45B,H45C), C46(H46A,H46B,H46C), C48A(H48A,H48B,H48C), C48B(H48D,H48E,
 H48F), C49A(H49A,H49B,H49C), C49B(H49D,H49E,H49F), C50(H50A,H50B,H50C),
 C51(H51A,H51B,H51C)
;
_olex2_submission_special_instructions 'No special instructions were received'

loop_
_space_group_symop_operation_xyz
'x, y, z'
'-x, -y, -z'

loop_
_atom_site_label
_atom_site_type_symbol
_atom_site_fract_x
_atom_site_fract_y
_atom_site_fract_z
_atom_site_U_iso_or_equiv
_atom_site_adp_type
_atom_site_occupancy
_atom_site_site_symmetry_order
_atom_site_calc_flag
_atom_site_refinement_flags_posn
_atom_site_refinement_flags_adp
_atom_site_refinement_flags_occupancy
_atom_site_disorder_assembly
_atom_site_disorder_group
Fe1 Fe 0.33731(9) 0.98800(9) 0.22816(5) 0.0439(3) Uani 1 1 d . . . . .
Fe2 Fe 0.58066(10) 0.82282(9) 0.31839(5) 0.0490(4) Uani 1 1 d . . . . .
O1 O 0.4426(4) 0.8500(4) 0.2758(2) 0.0443(13) Uani 1 1 d . . . . .
O2 O 0.3721(7) 1.1797(6) 0.2486(5) 0.123(2) Uani 1 1 d . . . . .
O3 O 0.2207(5) 0.9946(5) 0.3074(3) 0.0557(15) Uani 1 1 d . . . . .
O4 O 0.6214(7) 1.0191(6) 0.2659(5) 0.123(2) Uani 1 1 d . . . . .
O5 O 0.7284(5) 0.7495(5) 0.3691(3) 0.0625(16) Uani 1 1 d . . . . .
N1 N 0.2883(5) 0.8554(5) 0.2023(3) 0.0452(16) Uani 1 1 d . . . . .
N2 N 0.4403(5) 0.9488(5) 0.1412(3) 0.0445(16) Uani 1 1 d . . . . .
N3 N 0.5261(5) 0.8246(5) 0.0733(3) 0.0468(16) Uani 1 1 d . . . . .
N4 N 0.2039(5) 1.0793(5) 0.1718(3) 0.0491(16) Uani 1 1 d . . . . .
N5 N 0.0718(6) 1.0795(6) 0.1165(4) 0.068(2) Uani 1 1 d D . . . .
N6 N 0.5507(6) 0.6650(6) 0.3631(3) 0.0554(16) Uani 1 1 d . . . . .
N7 N 0.6855(5) 0.7043(5) 0.2580(3) 0.0489(16) Uani 1 1 d . . . . .
N8 N 0.7974(7) 0.5281(6) 0.2517(4) 0.0748(19) Uani 1 1 d D . . . .
N9 N 0.4923(6) 0.8624(6) 0.4070(3) 0.0654(17) Uani 1 1 d D . . . .
N10A N 0.4085(11) 0.8281(10) 0.4991(6) 0.0654(17) Uani 0.703(7) 1 d D . P A 1
N10B N 0.426(2) 0.775(2) 0.5065(13) 0.0654(17) Uani 0.297(7) 1 d D . P A 2
N11 N 0.3726(5) 1.0952(5) 0.2425(3) 0.0481(16) Uani 1 1 d . . . . .
N12 N 0.1015(6) 1.0739(7) 0.3895(4) 0.066(2) Uani 1 1 d . . . . .
N13 N 0.6009(6) 0.9439(6) 0.2854(4) 0.068(2) Uani 1 1 d . . . . .
N14A N 0.9126(10) 0.7026(17) 0.3706(8) 0.085(2) Uani 0.703(7) 1 d D . P A 1
N14B N 0.918(2) 0.691(4) 0.352(2) 0.085(2) Uani 0.297(7) 1 d D . P A 2
C1 C 0.4269(7) 0.7483(6) 0.2770(4) 0.047(2) Uani 1 1 d . . . . .
H1 H 0.4830 0.7036 0.2461 0.057 Uiso 1 1 calc R . . . .
C2 C 0.3107(7) 0.7727(7) 0.2602(4) 0.052(2) Uani 1 1 d . . . . .
H2A H 0.3061 0.7048 0.2523 0.062 Uiso 1 1 calc R . . . .
H2B H 0.2554 0.8014 0.2954 0.062 Uiso 1 1 calc R . . . .
C3 C 0.3584(7) 0.8097(7) 0.1433(4) 0.055(2) Uani 1 1 d . . . . .
H3A H 0.3954 0.7294 0.1527 0.066 Uiso 1 1 calc R . . . .
H3B H 0.3102 0.8257 0.1097 0.066 Uiso 1 1 calc R . . . .
C4 C 0.4430(7) 0.8582(6) 0.1205(3) 0.0428(19) Uani 1 1 d . . . . .
C5 C 0.5249(6) 0.9767(6) 0.1036(4) 0.0432(19) Uani 1 1 d . . . . .
C6 C 0.5568(7) 1.0641(6) 0.1030(4) 0.049(2) Uani 1 1 d . . . . .
H6 H 0.5219 1.1154 0.1320 0.059 Uiso 1 1 calc R . . . .
C7 C 0.6435(7) 1.0730(7) 0.0574(4) 0.053(2) Uani 1 1 d . . . . .
H7 H 0.6645 1.1331 0.0545 0.064 Uiso 1 1 calc R . . . .
C8 C 0.6984(7) 0.9935(7) 0.0166(4) 0.056(2) Uani 1 1 d . . . . .
H8 H 0.7582 0.9996 -0.0120 0.067 Uiso 1 1 calc R . . . .
C9 C 0.6671(6) 0.9046(7) 0.0168(4) 0.052(2) Uani 1 1 d . . . . .
H9 H 0.7028 0.8523 -0.0115 0.062 Uiso 1 1 calc R . . . .
C10 C 0.5802(7) 0.8988(6) 0.0613(4) 0.0451(19) Uani 1 1 d . . . . .
C11 C 0.5623(7) 0.7221(6) 0.0429(4) 0.054(2) Uani 1 1 d . . . . .
H11A H 0.5856 0.7374 -0.0023 0.064 Uiso 1 1 calc R . . . .
H11B H 0.4997 0.6992 0.0461 0.064 Uiso 1 1 calc R . . . .
C12 C 0.6589(7) 0.6285(7) 0.0750(5) 0.069(3) Uani 1 1 d . . . . .
H12A H 0.6850 0.5650 0.0524 0.103 Uiso 1 1 calc GR . . . .
H12B H 0.6337 0.6084 0.1187 0.103 Uiso 1 1 calc GR . . . .
H12C H 0.7189 0.6530 0.0743 0.103 Uiso 1 1 calc GR . . . .
C13 C 0.1680(7) 0.9075(8) 0.1932(5) 0.076(2) Uani 1 1 d . . . . .
H13A H 0.1232 0.9094 0.2343 0.091 Uiso 1 1 calc R . . . .
H13B H 0.1492 0.8655 0.1674 0.091 Uiso 1 1 calc R . . . .
C14 C 0.1461(7) 1.0225(7) 0.1601(4) 0.056(2) Uani 1 1 d . . . . .
C15 C 0.1647(7) 1.1809(7) 0.1319(4) 0.0673(14) Uani 1 1 d D . . . .
C16A C 0.2077(14) 1.2642(10) 0.1228(10) 0.0673(14) Uani 0.703(7) 1 d D . P A 1
H16A H 0.2615 1.2615 0.1474 0.081 Uiso 0.703(7) 1 calc R . P A 1
C16B C 0.186(3) 1.2782(19) 0.119(2) 0.0673(14) Uani 0.297(7) 1 d D . P A 2
H16B H 0.2413 1.2847 0.1387 0.081 Uiso 0.297(7) 1 calc R . P A 2
C17A C 0.1644(10) 1.3510(11) 0.0748(7) 0.0673(14) Uani 0.703(7) 1 d D . P A 1
H17A H 0.1872 1.4107 0.0670 0.081 Uiso 0.703(7) 1 calc R . P A 1
C17B C 0.123(2) 1.366(3) 0.0757(17) 0.0673(14) Uani 0.297(7) 1 d D . P A 2
H17B H 0.1427 1.4276 0.0646 0.081 Uiso 0.297(7) 1 calc R . P A 2
C18A C 0.0862(10) 1.3490(10) 0.0381(6) 0.0673(14) Uani 0.703(7) 1 d D . P A 1
H18A H 0.0611 1.4082 0.0056 0.081 Uiso 0.703(7) 1 calc R . P A 1
C18B C 0.033(2) 1.3676(16) 0.0478(14) 0.0673(14) Uani 0.297(7) 1 d D . P A 2
H18B H -0.0071 1.4284 0.0197 0.081 Uiso 0.297(7) 1 calc R . P A 2
C19A C 0.0424(11) 1.2674(9) 0.0451(6) 0.0673(14) Uani 0.703(7) 1 d D . P A 1
H19A H -0.0084 1.2690 0.0188 0.081 Uiso 0.703(7) 1 calc R . P A 1
C19B C 0.006(2) 1.2736(16) 0.0643(13) 0.0673(14) Uani 0.297(7) 1 d D . P A 2
H19B H -0.0602 1.2731 0.0540 0.081 Uiso 0.297(7) 1 calc R . P A 2
C20 C 0.0831(7) 1.1810(7) 0.0967(4) 0.0673(14) Uani 1 1 d D . . . .
C21A C 0.0015(10) 1.0421(15) 0.0872(8) 0.076(2) Uani 0.703(7) 1 d D . P A 1
H21A H 0.0344 0.9616 0.0893 0.091 Uiso 0.703(7) 1 calc R . P A 1
H21B H -0.0023 1.0739 0.0423 0.091 Uiso 0.703(7) 1 calc R . P A 1
C21B C -0.021(3) 1.045(4) 0.1157(14) 0.076(2) Uani 0.297(7) 1 d D . P A 2
H21C H -0.0139 0.9776 0.1450 0.091 Uiso 0.297(7) 1 calc R . P A 2
H21D H -0.0932 1.1035 0.1260 0.091 Uiso 0.297(7) 1 calc R . P A 2
C22A C -0.1127(10) 1.0772(12) 0.1211(7) 0.076(2) Uani 0.703(7) 1 d D . P A 1
H22A H -0.1574 1.0503 0.1025 0.114 Uiso 0.703(7) 1 calc GR . P A 1
H22B H -0.1464 1.1570 0.1172 0.114 Uiso 0.703(7) 1 calc GR . P A 1
H22C H -0.1086 1.0469 0.1656 0.114 Uiso 0.703(7) 1 calc GR . P A 1
C22B C -0.006(3) 1.027(3) 0.0495(14) 0.076(2) Uani 0.297(7) 1 d D . P A 2
H22D H 0.0438 0.9510 0.0455 0.114 Uiso 0.297(7) 1 calc GR . P A 2
H22E H 0.0250 1.0764 0.0231 0.114 Uiso 0.297(7) 1 calc GR . P A 2
H22F H -0.0774 1.0400 0.0358 0.114 Uiso 0.297(7) 1 calc GR . P A 2
C23 C 0.4419(7) 0.6845(7) 0.3431(4) 0.055(2) Uani 1 1 d . . . . .
H23A H 0.3826 0.7260 0.3732 0.066 Uiso 1 1 calc R . . . .
H23B H 0.4360 0.6136 0.3438 0.066 Uiso 1 1 calc R . . . .
C24 C 0.6399(8) 0.5661(7) 0.3394(5) 0.072(3) Uani 1 1 d . . . . .
H24A H 0.6072 0.5181 0.3288 0.086 Uiso 1 1 calc R . . . .
H24B H 0.6894 0.5245 0.3726 0.086 Uiso 1 1 calc R . . . .
C25 C 0.7048(7) 0.6003(7) 0.2816(4) 0.056(2) Uani 1 1 d . . . . .
C26 C 0.7704(6) 0.7039(7) 0.2093(4) 0.050(2) Uani 1 1 d . . . . .
C27 C 0.7942(7) 0.7892(7) 0.1699(4) 0.062(2) Uani 1 1 d . . . . .
H27 H 0.7483 0.8637 0.1716 0.074 Uiso 1 1 calc R . . . .
C28 C 0.8902(8) 0.7570(9) 0.1278(5) 0.078(3) Uani 1 1 d . . . . .
H28 H 0.9078 0.8121 0.1000 0.094 Uiso 1 1 calc R . . . .
C29 C 0.9604(9) 0.6485(10) 0.1248(5) 0.092(4) Uani 1 1 d . . . . .
H29 H 1.0257 0.6331 0.0968 0.110 Uiso 1 1 calc R . . . .
C30 C 0.9387(8) 0.5625(10) 0.1611(6) 0.094(4) Uani 1 1 d . . . . .
H30 H 0.9850 0.4886 0.1576 0.112 Uiso 1 1 calc R . . . .
C31 C 0.8416(7) 0.5922(8) 0.2046(4) 0.059(2) Uani 1 1 d D . . . .
C32A C 0.8424(14) 0.4040(9) 0.2554(7) 0.0748(19) Uani 0.703(7) 1 d D . P A 1
H32A H 0.8034 0.3746 0.2922 0.090 Uiso 0.703(7) 1 calc R . P A 1
H32B H 0.9211 0.3741 0.2623 0.090 Uiso 0.703(7) 1 calc R . P A 1
C32B C 0.849(3) 0.4084(15) 0.2847(17) 0.0748(19) Uani 0.297(7) 1 d D . P A 2
H32C H 0.9300 0.3804 0.2819 0.090 Uiso 0.297(7) 1 calc R . P A 2
H32D H 0.8184 0.3996 0.3291 0.090 Uiso 0.297(7) 1 calc R . P A 2
C33A C 0.8304(12) 0.3635(11) 0.1959(7) 0.0748(19) Uani 0.703(7) 1 d D . P A 1
H33A H 0.8651 0.3954 0.1588 0.112 Uiso 0.703(7) 1 calc GR . P A 1
H33B H 0.7524 0.3858 0.1913 0.112 Uiso 0.703(7) 1 calc GR . P A 1
H33C H 0.8662 0.2838 0.2001 0.112 Uiso 0.703(7) 1 calc GR . P A 1
C33B C 0.808(3) 0.357(3) 0.2418(18) 0.0748(19) Uani 0.297(7) 1 d D . P A 2
H33D H 0.8665 0.2891 0.2309 0.112 Uiso 0.297(7) 1 calc GR . P A 2
H33E H 0.7858 0.4082 0.2034 0.112 Uiso 0.297(7) 1 calc GR . P A 2
H33F H 0.7443 0.3420 0.2639 0.112 Uiso 0.297(7) 1 calc GR . P A 2
C34 C 0.5427(8) 0.6629(9) 0.4352(4) 0.074(3) Uani 1 1 d . . . . .
H34A H 0.6171 0.6329 0.4496 0.089 Uiso 0.703(7) 1 calc R . P A 1
H34B H 0.5027 0.6167 0.4574 0.089 Uiso 0.703(7) 1 calc R . P A 1
H34C H 0.5010 0.6182 0.4573 0.089 Uiso 0.297(7) 1 calc R . P A 2
H34D H 0.6171 0.6310 0.4497 0.089 Uiso 0.297(7) 1 calc R . P A 2
C35A C 0.4776(17) 0.7870(12) 0.4494(7) 0.0554(16) Uani 0.703(7) 1 d D . P A 1
C35B C 0.494(4) 0.761(2) 0.4466(16) 0.0554(16) Uani 0.297(7) 1 d D . P A 2
C36A C 0.4298(16) 0.9644(11) 0.4302(7) 0.0815(18) Uani 0.703(7) 1 d D . P A 1
C36B C 0.423(3) 0.942(2) 0.4452(15) 0.0815(18) Uani 0.297(7) 1 d D . P A 2
C37A C 0.4142(13) 1.0751(12) 0.4060(8) 0.0815(18) Uani 0.703(7) 1 d D . P A 1
H37A H 0.4502 1.0922 0.3665 0.098 Uiso 0.703(7) 1 calc R . P A 1
C37B C 0.394(3) 1.057(3) 0.4250(18) 0.0815(18) Uani 0.297(7) 1 d D . P A 2
H37B H 0.4201 1.0867 0.3857 0.098 Uiso 0.297(7) 1 calc R . P A 2
C38A C 0.3430(12) 1.1598(14) 0.4426(7) 0.0815(18) Uani 0.703(7) 1 d D . P A 1
H38A H 0.3309 1.2338 0.4272 0.098 Uiso 0.703(7) 1 calc R . P A 1
C38B C 0.319(3) 1.123(3) 0.4717(15) 0.0815(18) Uani 0.297(7) 1 d D . P A 2
H38B H 0.2928 1.2003 0.4634 0.098 Uiso 0.297(7) 1 calc R . P A 2
C39A C 0.2903(13) 1.1327(13) 0.5023(7) 0.0815(18) Uani 0.703(7) 1 d D . P A 1
H39A H 0.2447 1.1901 0.5259 0.098 Uiso 0.703(7) 1 calc R . P A 1
C39B C 0.283(3) 1.071(3) 0.5312(17) 0.0815(18) Uani 0.297(7) 1 d D . P A 2
H39B H 0.2345 1.1187 0.5595 0.098 Uiso 0.297(7) 1 calc R . P A 2
C40A C 0.3029(14) 1.0237(12) 0.5280(8) 0.0815(18) Uani 0.703(7) 1 d D . P A 1
H40A H 0.2658 1.0069 0.5671 0.098 Uiso 0.703(7) 1 calc R . P A 1
C40B C 0.312(3) 0.954(3) 0.5530(17) 0.0815(18) Uani 0.297(7) 1 d D . P A 2
H40B H 0.2880 0.9242 0.5927 0.098 Uiso 0.297(7) 1 calc R . P A 2
C41A C 0.3758(14) 0.9417(12) 0.4906(7) 0.0815(18) Uani 0.703(7) 1 d D . P A 1
C41B C 0.385(3) 0.891(2) 0.5042(16) 0.0815(18) Uani 0.297(7) 1 d D . P A 2
C42A C 0.3671(16) 0.7594(16) 0.5532(7) 0.094(4) Uani 0.703(7) 1 d D . P A 1
H42A H 0.3498 0.7054 0.5364 0.113 Uiso 0.703(7) 1 calc R . P A 1
H42B H 0.2993 0.8070 0.5759 0.113 Uiso 0.703(7) 1 calc R . P A 1
C42B C 0.401(4) 0.697(4) 0.5624(16) 0.094(4) Uani 0.297(7) 1 d D . P A 2
H42C H 0.4258 0.6231 0.5497 0.113 Uiso 0.297(7) 1 calc R . P A 2
H42D H 0.3204 0.7226 0.5741 0.113 Uiso 0.297(7) 1 calc R . P A 2
C43A C 0.4604(19) 0.698(2) 0.6002(6) 0.094(4) Uani 0.703(7) 1 d D . P A 1
H43A H 0.5245 0.6451 0.5788 0.141 Uiso 0.703(7) 1 calc GR . P A 1
H43B H 0.4320 0.6591 0.6371 0.141 Uiso 0.703(7) 1 calc GR . P A 1
H43C H 0.4818 0.7511 0.6137 0.141 Uiso 0.703(7) 1 calc GR . P A 1
C43B C 0.461(5) 0.690(6) 0.6215(16) 0.094(4) Uani 0.297(7) 1 d D . P A 2
H43D H 0.5405 0.6578 0.6111 0.141 Uiso 0.297(7) 1 calc GR . P A 2
H43E H 0.4393 0.6439 0.6572 0.141 Uiso 0.297(7) 1 calc GR . P A 2
H43F H 0.4394 0.7632 0.6325 0.141 Uiso 0.297(7) 1 calc GR . P A 2
C44 C 0.1530(8) 1.0796(8) 0.3320(4) 0.059(2) Uani 1 1 d . . . . .
H44 H 0.1391 1.1493 0.3081 0.071 Uiso 1 1 calc R . . . .
C45 C 0.0179(8) 1.1750(9) 0.4138(5) 0.0815(18) Uani 1 1 d . . . . .
H45A H 0.0198 1.2393 0.3848 0.122 Uiso 1 1 calc GR . . . .
H45B H 0.0344 1.1789 0.4553 0.122 Uiso 1 1 calc GR . . . .
H45C H -0.0554 1.1731 0.4172 0.122 Uiso 1 1 calc GR . . . .
C46 C 0.1200(8) 0.9653(9) 0.4290(5) 0.093(4) Uani 1 1 d . . . . .
H46A H 0.0546 0.9483 0.4317 0.139 Uiso 1 1 calc GR . . . .
H46B H 0.1341 0.9682 0.4712 0.139 Uiso 1 1 calc GR . . . .
H46C H 0.1834 0.9086 0.4097 0.139 Uiso 1 1 calc GR . . . .
C47 C 0.8142(8) 0.7653(9) 0.3490(5) 0.085(2) Uani 1 1 d D . . . .
H47 H 0.8103 0.8245 0.3169 0.102 Uiso 0.703(7) 1 calc R . P A 1
H47A H 0.8057 0.8367 0.3293 0.102 Uiso 0.297(7) 1 calc R . P A 2
C48A C 1.0104(12) 0.7234(14) 0.3443(8) 0.085(2) Uani 0.703(7) 1 d . . P A 1
H48A H 1.0463 0.7301 0.3782 0.127 Uiso 0.703(7) 1 calc GR . P A 1
H48B H 0.9899 0.7913 0.3149 0.127 Uiso 0.703(7) 1 calc GR . P A 1
H48C H 1.0611 0.6628 0.3219 0.127 Uiso 0.703(7) 1 calc GR . P A 1
C48B C 1.017(3) 0.720(4) 0.3046(19) 0.085(2) Uani 0.297(7) 1 d . . P A 2
H48D H 1.0798 0.7029 0.3282 0.127 Uiso 0.297(7) 1 calc GR . P A 2
H48E H 0.9892 0.7972 0.2875 0.127 Uiso 0.297(7) 1 calc GR . P A 2
H48F H 1.0408 0.6753 0.2701 0.127 Uiso 0.297(7) 1 calc GR . P A 2
C49A C 0.9284(14) 0.6038(14) 0.4169(8) 0.085(2) Uani 0.703(7) 1 d . . P A 1
H49A H 0.9277 0.6208 0.4589 0.127 Uiso 0.703(7) 1 calc GR . P A 1
H49B H 0.9991 0.5461 0.4058 0.127 Uiso 0.703(7) 1 calc GR . P A 1
H49C H 0.8690 0.5788 0.4168 0.127 Uiso 0.703(7) 1 calc GR . P A 1
C49B C 0.928(3) 0.580(3) 0.385(2) 0.085(2) Uani 0.297(7) 1 d . . P A 2
H49D H 0.9261 0.5777 0.4300 0.127 Uiso 0.297(7) 1 calc GR . P A 2
H49E H 0.9970 0.5256 0.3689 0.127 Uiso 0.297(7) 1 calc GR . P A 2
H49F H 0.8661 0.5647 0.3759 0.127 Uiso 0.297(7) 1 calc GR . P A 2
F1A F 0.221(2) 0.7410(15) -0.0098(9) 0.118(3) Uani 0.296(5) 1 d D . P B 1
F1B F 0.1626(8) 0.7870(6) 0.0421(6) 0.118(3) Uani 0.704(5) 1 d D . P B 2
F2 F 0.2084(5) 0.6046(5) 0.0337(3) 0.098(2) Uani 1 1 d D . . . .
F3A F 0.3482(14) 0.639(5) 0.050(3) 0.102(6) Uani 0.296(5) 1 d D . P B 1
F3B F 0.3415(8) 0.6753(17) 0.0306(11) 0.102(6) Uani 0.704(5) 1 d D . P B 2
F4A F 0.179(2) 0.729(3) 0.1019(11) 0.115(3) Uani 0.296(5) 1 d D . P B 1
F4B F 0.2341(9) 0.6621(10) 0.1186(5) 0.115(3) Uani 0.704(5) 1 d D . P B 2
B1 B 0.2356(8) 0.6816(8) 0.0505(5) 0.066(3) Uani 1 1 d D . . . .
F5 F 0.7940(6) 0.4025(6) 0.4549(4) 0.1221(16) Uani 1 1 d D . . . .
F6A F 0.6546(14) 0.436(3) 0.5158(14) 0.1221(16) Uani 0.296(5) 1 d D . P B 1
F6B F 0.6536(8) 0.4580(12) 0.5369(6) 0.1221(16) Uani 0.704(5) 1 d D . P B 2
F7A F 0.768(2) 0.5130(16) 0.5252(12) 0.1221(16) Uani 0.296(5) 1 d D . P B 1
F7B F 0.8259(9) 0.4591(10) 0.5368(5) 0.1221(16) Uani 0.704(5) 1 d D . P B 2
F8A F 0.806(2) 0.344(2) 0.5761(10) 0.1221(16) Uani 0.296(5) 1 d D . P B 1
F8B F 0.7988(9) 0.2976(8) 0.5478(5) 0.1221(16) Uani 0.704(5) 1 d D . P B 2
B2 B 0.7668(8) 0.4074(9) 0.5204(5) 0.097(5) Uani 1 1 d D . . . .
F9A F -0.192(2) 1.183(2) 0.3237(17) 0.149(3) Uani 0.296(5) 1 d D . P B 1
F10A F -0.214(3) 1.050(3) 0.3033(16) 0.149(3) Uani 0.296(5) 1 d D . P B 1
F11A F -0.019(3) 1.056(4) 0.2876(18) 0.092(3) Uani 0.296(5) 1 d D . P B 1
F12A F -0.088(3) 0.962(3) 0.3460(18) 0.149(3) Uani 0.296(5) 1 d D . P B 1
B3A B -0.125(2) 1.073(2) 0.317(3) 0.115(7) Uani 0.296(5) 1 d D . P B 1
F9B F -0.2224(11) 1.1477(13) 0.3010(7) 0.149(3) Uani 0.704(5) 1 d D . P B 2
F10B F -0.1344(10) 0.9873(11) 0.2654(7) 0.149(3) Uani 0.704(5) 1 d D . P B 2
F11B F -0.0451(9) 1.0930(12) 0.2665(6) 0.092(3) Uani 0.704(5) 1 d D . P B 2
F12B F -0.1078(11) 1.0233(12) 0.3703(7) 0.149(3) Uani 0.704(5) 1 d D . P B 2
B3B B -0.1196(15) 1.0536(16) 0.3042(8) 0.115(7) Uani 0.704(5) 1 d D . P B 2
O6 O 0.5164(7) 0.5081(6) 0.2248(4) 0.096(2) Uani 1 1 d . . . . .
N15 N 0.5253(8) 0.3884(6) 0.1587(4) 0.080(2) Uani 1 1 d . . . . .
C50 C 0.4868(12) 0.3749(10) 0.1020(5) 0.116(4) Uani 1 1 d . . . . .
H50A H 0.5498 0.3460 0.0712 0.173 Uiso 1 1 calc GR . . . .
H50B H 0.4358 0.4458 0.0838 0.173 Uiso 1 1 calc GR . . . .
H50C H 0.4492 0.3241 0.1136 0.173 Uiso 1 1 calc GR . . . .
C51 C 0.5851(11) 0.2874(10) 0.1971(7) 0.123(5) Uani 1 1 d . . . . .
H51A H 0.5401 0.2435 0.2089 0.185 Uiso 1 1 calc GR . . . .
H51B H 0.6020 0.3043 0.2351 0.185 Uiso 1 1 calc GR . . . .
H51C H 0.6537 0.2463 0.1731 0.185 Uiso 1 1 calc GR . . . .
C52 C 0.4936(10) 0.4860(8) 0.1768(6) 0.086(3) Uani 1 1 d . . . . .
H52 H 0.4483 0.5461 0.1503 0.103 Uiso 1 1 calc R . . . .

loop_
_atom_site_aniso_label
_atom_site_aniso_U_11
_atom_site_aniso_U_22
_atom_site_aniso_U_33
_atom_site_aniso_U_23
_atom_site_aniso_U_13
_atom_site_aniso_U_12
Fe1 0.0485(7) 0.0401(7) 0.0437(7) -0.0020(5) -0.0013(5) -0.0203(5)
Fe2 0.0509(7) 0.0509(7) 0.0482(7) -0.0007(6) -0.0057(6) -0.0248(6)
O1 0.053(3) 0.037(3) 0.043(3) 0.004(2) -0.010(2) -0.021(3)
O2 0.112(5) 0.065(4) 0.201(7) 0.003(4) -0.035(4) -0.047(3)
O3 0.056(4) 0.058(4) 0.052(3) 0.002(3) -0.001(3) -0.026(3)
O4 0.112(5) 0.065(4) 0.201(7) 0.003(4) -0.035(4) -0.047(3)
O5 0.054(4) 0.071(4) 0.069(4) -0.008(3) -0.004(3) -0.033(3)
N1 0.044(4) 0.052(4) 0.042(4) 0.002(3) -0.004(3) -0.025(3)
N2 0.051(4) 0.044(4) 0.038(4) -0.001(3) -0.010(3) -0.017(3)
N3 0.050(4) 0.044(4) 0.043(4) -0.008(3) -0.015(3) -0.010(3)
N4 0.046(4) 0.048(4) 0.055(4) -0.010(3) -0.001(3) -0.019(3)
N5 0.048(4) 0.065(5) 0.078(5) -0.015(4) -0.016(4) -0.003(4)
N6 0.056(4) 0.066(4) 0.048(3) 0.002(3) -0.008(3) -0.030(4)
N7 0.048(4) 0.048(4) 0.050(4) 0.005(3) -0.005(3) -0.021(3)
N8 0.068(4) 0.050(3) 0.098(5) 0.004(4) -0.013(4) -0.019(3)
N9 0.052(4) 0.087(5) 0.052(4) -0.005(4) -0.003(3) -0.023(4)
N10A 0.052(4) 0.087(5) 0.052(4) -0.005(4) -0.003(3) -0.023(4)
N10B 0.052(4) 0.087(5) 0.052(4) -0.005(4) -0.003(3) -0.023(4)
N11 0.055(4) 0.044(4) 0.046(4) 0.000(3) -0.001(3) -0.024(3)
N12 0.054(5) 0.081(6) 0.060(5) -0.008(4) 0.010(4) -0.028(4)
N13 0.075(5) 0.047(4) 0.089(6) 0.004(4) -0.014(4) -0.035(4)
N14A 0.055(3) 0.095(5) 0.099(6) 0.003(4) -0.014(4) -0.027(3)
N14B 0.055(3) 0.095(5) 0.099(6) 0.003(4) -0.014(4) -0.027(3)
C1 0.060(5) 0.041(5) 0.046(5) 0.004(4) -0.013(4) -0.027(4)
C2 0.056(5) 0.046(5) 0.061(5) -0.003(4) -0.010(4) -0.028(4)
C3 0.058(5) 0.055(5) 0.058(5) -0.013(4) -0.009(4) -0.023(4)
C4 0.053(5) 0.044(5) 0.033(4) -0.003(4) -0.011(4) -0.019(4)
C5 0.037(4) 0.041(4) 0.041(4) -0.002(4) -0.005(4) -0.005(4)
C6 0.065(5) 0.036(4) 0.047(5) -0.006(4) 0.005(4) -0.023(4)
C7 0.054(5) 0.040(5) 0.061(6) 0.001(4) -0.011(4) -0.015(4)
C8 0.045(5) 0.055(5) 0.060(6) -0.002(5) 0.003(4) -0.017(4)
C9 0.042(5) 0.052(5) 0.044(5) -0.010(4) -0.002(4) 0.000(4)
C10 0.046(5) 0.035(4) 0.049(5) -0.003(4) -0.016(4) -0.007(4)
C11 0.057(5) 0.047(5) 0.053(5) -0.015(4) -0.011(4) -0.010(4)
C12 0.060(6) 0.048(5) 0.089(7) -0.010(5) -0.009(5) -0.010(5)
C13 0.054(4) 0.086(5) 0.090(6) -0.038(5) -0.015(4) -0.016(4)
C14 0.044(5) 0.063(6) 0.044(5) -0.009(4) 0.001(4) -0.005(5)
C15 0.060(4) 0.045(2) 0.067(3) -0.004(2) -0.003(3) 0.008(2)
C16A 0.060(4) 0.045(2) 0.067(3) -0.004(2) -0.003(3) 0.008(2)
C16B 0.060(4) 0.045(2) 0.067(3) -0.004(2) -0.003(3) 0.008(2)
C17A 0.060(4) 0.045(2) 0.067(3) -0.004(2) -0.003(3) 0.008(2)
C17B 0.060(4) 0.045(2) 0.067(3) -0.004(2) -0.003(3) 0.008(2)
C18A 0.060(4) 0.045(2) 0.067(3) -0.004(2) -0.003(3) 0.008(2)
C18B 0.060(4) 0.045(2) 0.067(3) -0.004(2) -0.003(3) 0.008(2)
C19A 0.060(4) 0.045(2) 0.067(3) -0.004(2) -0.003(3) 0.008(2)
C19B 0.060(4) 0.045(2) 0.067(3) -0.004(2) -0.003(3) 0.008(2)
C20 0.060(4) 0.045(2) 0.067(3) -0.004(2) -0.003(3) 0.008(2)
C21A 0.054(4) 0.086(5) 0.090(6) -0.038(5) -0.015(4) -0.016(4)
C21B 0.054(4) 0.086(5) 0.090(6) -0.038(5) -0.015(4) -0.016(4)
C22A 0.054(4) 0.086(5) 0.090(6) -0.038(5) -0.015(4) -0.016(4)
C22B 0.054(4) 0.086(5) 0.090(6) -0.038(5) -0.015(4) -0.016(4)
C23 0.055(5) 0.062(5) 0.057(5) 0.008(4) -0.014(4) -0.034(4)
C24 0.069(6) 0.044(5) 0.086(7) 0.018(5) -0.002(5) -0.020(5)
C25 0.051(5) 0.042(5) 0.063(6) 0.006(4) -0.008(4) -0.011(4)
C26 0.041(5) 0.052(5) 0.050(5) 0.005(4) -0.012(4) -0.012(4)
C27 0.049(5) 0.055(5) 0.064(6) 0.017(5) -0.009(5) -0.012(4)
C28 0.057(6) 0.089(8) 0.068(7) 0.022(6) 0.008(5) -0.026(6)
C29 0.055(6) 0.093(9) 0.084(8) 0.022(7) 0.000(5) 0.000(6)
C30 0.058(7) 0.083(8) 0.112(9) -0.012(7) -0.003(7) -0.001(6)
C31 0.044(5) 0.073(6) 0.053(5) -0.002(5) -0.010(4) -0.015(5)
C32A 0.068(4) 0.050(3) 0.098(5) 0.004(4) -0.013(4) -0.019(3)
C32B 0.068(4) 0.050(3) 0.098(5) 0.004(4) -0.013(4) -0.019(3)
C33A 0.068(4) 0.050(3) 0.098(5) 0.004(4) -0.013(4) -0.019(3)
C33B 0.068(4) 0.050(3) 0.098(5) 0.004(4) -0.013(4) -0.019(3)
C34 0.073(6) 0.100(8) 0.061(6) 0.036(6) -0.019(5) -0.060(6)
C35A 0.056(4) 0.066(4) 0.048(3) 0.002(3) -0.008(3) -0.030(4)
C35B 0.056(4) 0.066(4) 0.048(3) 0.002(3) -0.008(3) -0.030(4)
C36A 0.067(3) 0.104(4) 0.075(4) -0.029(4) 0.000(3) -0.029(3)
C36B 0.067(3) 0.104(4) 0.075(4) -0.029(4) 0.000(3) -0.029(3)
C37A 0.067(3) 0.104(4) 0.075(4) -0.029(4) 0.000(3) -0.029(3)
C37B 0.067(3) 0.104(4) 0.075(4) -0.029(4) 0.000(3) -0.029(3)
C38A 0.067(3) 0.104(4) 0.075(4) -0.029(4) 0.000(3) -0.029(3)
C38B 0.067(3) 0.104(4) 0.075(4) -0.029(4) 0.000(3) -0.029(3)
C39A 0.067(3) 0.104(4) 0.075(4) -0.029(4) 0.000(3) -0.029(3)
C39B 0.067(3) 0.104(4) 0.075(4) -0.029(4) 0.000(3) -0.029(3)
C40A 0.067(3) 0.104(4) 0.075(4) -0.029(4) 0.000(3) -0.029(3)
C40B 0.067(3) 0.104(4) 0.075(4) -0.029(4) 0.000(3) -0.029(3)
C41A 0.067(3) 0.104(4) 0.075(4) -0.029(4) 0.000(3) -0.029(3)
C41B 0.067(3) 0.104(4) 0.075(4) -0.029(4) 0.000(3) -0.029(3)
C42A 0.146(10) 0.124(9) 0.035(7) 0.005(9) 0.016(7) -0.091(9)
C42B 0.146(10) 0.124(9) 0.035(7) 0.005(9) 0.016(7) -0.091(9)
C43A 0.146(10) 0.124(9) 0.035(7) 0.005(9) 0.016(7) -0.091(9)
C43B 0.146(10) 0.124(9) 0.035(7) 0.005(9) 0.016(7) -0.091(9)
C44 0.062(6) 0.064(6) 0.060(6) -0.010(5) 0.009(5) -0.037(5)
C45 0.067(3) 0.104(4) 0.075(4) -0.029(4) 0.000(3) -0.029(3)
C46 0.066(7) 0.124(10) 0.060(6) 0.036(7) -0.009(5) -0.028(7)
C47 0.055(3) 0.095(5) 0.099(6) 0.003(4) -0.014(4) -0.027(3)
C48A 0.055(3) 0.095(5) 0.099(6) 0.003(4) -0.014(4) -0.027(3)
C48B 0.055(3) 0.095(5) 0.099(6) 0.003(4) -0.014(4) -0.027(3)
C49A 0.055(3) 0.095(5) 0.099(6) 0.003(4) -0.014(4) -0.027(3)
C49B 0.055(3) 0.095(5) 0.099(6) 0.003(4) -0.014(4) -0.027(3)
F1A 0.115(8) 0.047(5) 0.174(11) -0.023(5) -0.051(7) 0.004(5)
F1B 0.115(8) 0.047(5) 0.174(11) -0.023(5) -0.051(7) 0.004(5)
F2 0.094(4) 0.094(4) 0.132(5) -0.042(4) 0.007(4) -0.056(4)
F3A 0.085(5) 0.134(16) 0.115(17) -0.034(10) 0.007(5) -0.069(6)
F3B 0.085(5) 0.134(16) 0.115(17) -0.034(10) 0.007(5) -0.069(6)
F4A 0.084(8) 0.133(10) 0.132(8) 0.001(7) -0.032(6) -0.046(7)
F4B 0.084(8) 0.133(10) 0.132(8) 0.001(7) -0.032(6) -0.046(7)
B1 0.063(8) 0.068(8) 0.063(8) 0.015(6) -0.014(6) -0.027(6)
F5 0.122(3) 0.125(4) 0.107(4) 0.019(3) -0.024(3) -0.045(3)
F6A 0.122(3) 0.125(4) 0.107(4) 0.019(3) -0.024(3) -0.045(3)
F6B 0.122(3) 0.125(4) 0.107(4) 0.019(3) -0.024(3) -0.045(3)
F7A 0.122(3) 0.125(4) 0.107(4) 0.019(3) -0.024(3) -0.045(3)
F7B 0.122(3) 0.125(4) 0.107(4) 0.019(3) -0.024(3) -0.045(3)
F8A 0.122(3) 0.125(4) 0.107(4) 0.019(3) -0.024(3) -0.045(3)
F8B 0.122(3) 0.125(4) 0.107(4) 0.019(3) -0.024(3) -0.045(3)
B2 0.069(8) 0.108(11) 0.114(12) 0.054(9) -0.052(8) -0.049(8)
F9A 0.107(5) 0.164(7) 0.165(7) 0.024(6) -0.008(4) -0.062(5)
F10A 0.107(5) 0.164(7) 0.165(7) 0.024(6) -0.008(4) -0.062(5)
F11A 0.047(6) 0.122(12) 0.093(10) -0.002(7) -0.011(5) -0.021(7)
F12A 0.107(5) 0.164(7) 0.165(7) 0.024(6) -0.008(4) -0.062(5)
B3A 0.086(12) 0.17(2) 0.107(17) -0.017(14) -0.025(12) -0.060(14)
F9B 0.107(5) 0.164(7) 0.165(7) 0.024(6) -0.008(4) -0.062(5)
F10B 0.107(5) 0.164(7) 0.165(7) 0.024(6) -0.008(4) -0.062(5)
F11B 0.047(6) 0.122(12) 0.093(10) -0.002(7) -0.011(5) -0.021(7)
F12B 0.107(5) 0.164(7) 0.165(7) 0.024(6) -0.008(4) -0.062(5)
B3B 0.086(12) 0.17(2) 0.107(17) -0.017(14) -0.025(12) -0.060(14)
O6 0.120(6) 0.081(5) 0.103(6) -0.032(5) -0.011(5) -0.047(5)
N15 0.120(7) 0.039(5) 0.081(6) -0.004(4) -0.007(5) -0.034(5)
C50 0.179(13) 0.092(9) 0.079(8) -0.021(7) -0.020(9) -0.048(9)
C51 0.116(10) 0.088(9) 0.164(13) -0.005(9) -0.047(10) -0.030(8)
C52 0.109(9) 0.050(6) 0.098(9) -0.008(6) -0.010(7) -0.031(6)

loop_
_atom_type_symbol
_atom_type_description
_atom_type_scat_dispersion_real
_atom_type_scat_dispersion_imag
_atom_type_scat_source
C C 0.0033 0.0016 'International Tables Vol C Tables 4.2.6.8 and 6.1.1.4'
H H 0.0000 0.0000 'International Tables Vol C Tables 4.2.6.8 and 6.1.1.4'
N N 0.0061 0.0033 'International Tables Vol C Tables 4.2.6.8 and 6.1.1.4'
O O 0.0106 0.0060 'International Tables Vol C Tables 4.2.6.8 and 6.1.1.4'
B B 0.0013 0.0007 'International Tables Vol C Tables 4.2.6.8 and 6.1.1.4'
F F 0.0171 0.0103 'International Tables Vol C Tables 4.2.6.8 and 6.1.1.4'
Fe Fe 0.3463 0.8444 'International Tables Vol C Tables 4.2.6.8 and 6.1.1.4'

loop_
_geom_angle_atom_site_label_1
_geom_angle_atom_site_label_2
_geom_angle_atom_site_label_3
_geom_angle
_geom_angle_site_symmetry_1
_geom_angle_site_symmetry_3
_geom_angle_publ_flag
O1 Fe1 O3 87.3(2) . . ?
O1 Fe1 N1 78.9(2) . . ?
O1 Fe1 N2 90.3(2) . . ?
O1 Fe1 N4 154.9(2) . . ?
O3 Fe1 N1 85.8(2) . . ?
O3 Fe1 N2 164.0(2) . . ?
O3 Fe1 N4 88.5(2) . . ?
N2 Fe1 N1 78.3(2) . . ?
N4 Fe1 N1 76.2(2) . . ?
N4 Fe1 N2 87.0(2) . . ?
N11 Fe1 O1 104.6(3) . . ?
N11 Fe1 O3 96.6(3) . . ?
N11 Fe1 N1 175.8(3) . . ?
N11 Fe1 N2 99.3(3) . . ?
N11 Fe1 N4 100.4(3) . . ?
O1 Fe2 O5 164.7(2) . . ?
O1 Fe2 N6 80.7(2) . . ?
O1 Fe2 N7 92.4(2) . . ?
O1 Fe2 N9 94.5(2) . . ?
O5 Fe2 N6 84.6(2) . . ?
N7 Fe2 O5 80.1(2) . . ?
N7 Fe2 N6 76.5(2) . . ?
N9 Fe2 O5 86.0(2) . . ?
N9 Fe2 N6 76.6(3) . . ?
N9 Fe2 N7 150.7(3) . . ?
N13 Fe2 O1 98.9(3) . . ?
N13 Fe2 O5 95.9(3) . . ?
N13 Fe2 N6 178.9(3) . . ?
N13 Fe2 N7 104.6(3) . . ?
N13 Fe2 N9 102.4(3) . . ?
Fe1 O1 Fe2 131.1(2) . . ?
C1 O1 Fe1 117.1(4) . . ?
C1 O1 Fe2 111.5(4) . . ?
C44 O3 Fe1 127.8(5) . . ?
C47 O5 Fe2 122.6(7) . . ?
C2 N1 Fe1 101.7(4) . . ?
C2 N1 C3 112.8(6) . . ?
C2 N1 C13 111.9(6) . . ?
C3 N1 Fe1 110.6(4) . . ?
C13 N1 Fe1 107.4(5) . . ?
C13 N1 C3 111.9(6) . . ?
C4 N2 Fe1 114.5(5) . . ?
C4 N2 C5 106.1(6) . . ?
C5 N2 Fe1 138.0(5) . . ?
C4 N3 C10 107.6(6) . . ?
C4 N3 C11 127.3(7) . . ?
C10 N3 C11 124.9(7) . . ?
C14 N4 Fe1 115.5(5) . . ?
C14 N4 C15 104.9(7) . . ?
C15 N4 Fe1 138.5(6) . . ?
C14 N5 C20 106.5(7) . . ?
C14 N5 C21A 129.4(10) . . ?
C14 N5 C21B 118.1(18) . . ?
C20 N5 C21A 123.7(10) . . ?
C20 N5 C21B 131.7(19) . . ?
C23 N6 Fe2 103.6(5) . . ?
C23 N6 C24 111.8(7) . . ?
C23 N6 C34 110.7(6) . . ?
C24 N6 Fe2 110.9(5) . . ?
C24 N6 C34 113.6(7) . . ?
C34 N6 Fe2 105.6(5) . . ?
C25 N7 Fe2 115.3(5) . . ?
C25 N7 C26 107.1(7) . . ?
C26 N7 Fe2 133.1(5) . . ?
C25 N8 C31 106.7(7) . . ?
C25 N8 C32A 131.4(10) . . ?
C25 N8 C32B 118.3(18) . . ?
C31 N8 C32A 121.2(10) . . ?
C31 N8 C32B 132.2(18) . . ?
C35A N9 Fe2 120.4(9) . . ?
C35A N9 C36A 106.9(10) . . ?
C35B N9 Fe2 108.5(13) . . ?
C36A N9 Fe2 132.2(7) . . ?
C36B N9 Fe2 149.4(15) . . ?
C36B N9 C35B 101.8(19) . . ?
C35A N10A C41A 109.4(11) . . ?
C35A N10A C42A 123.8(13) . . ?
C41A N10A C42A 126.6(12) . . ?
C35B N10B C42B 134(3) . . ?
C41B N10B C35B 101(2) . . ?
C41B N10B C42B 125(3) . . ?
O2 N11 Fe1 164.9(7) . . ?
C44 N12 C45 120.3(8) . . ?
C44 N12 C46 120.5(8) . . ?
C45 N12 C46 119.0(8) . . ?
O4 N13 Fe2 174.9(8) . . ?
C47 N14A C48A 120.9(17) . . ?
C47 N14A C49A 122.1(17) . . ?
C48A N14A C49A 116.7(12) . . ?
C47 N14B C48B 117(4) . . ?
C47 N14B C49B 115(4) . . ?
C49B N14B C48B 125(3) . . ?
O1 C1 H1 109.4 . . ?
O1 C1 C2 110.6(6) . . ?
O1 C1 C23 108.6(6) . . ?
C2 C1 H1 109.4 . . ?
C23 C1 H1 109.4 . . ?
C23 C1 C2 109.5(6) . . ?
N1 C2 C1 108.7(6) . . ?
N1 C2 H2A 110.0 . . ?
N1 C2 H2B 110.0 . . ?
C1 C2 H2A 110.0 . . ?
C1 C2 H2B 110.0 . . ?
H2A C2 H2B 108.3 . . ?
N1 C3 H3A 109.3 . . ?
N1 C3 H3B 109.3 . . ?
H3A C3 H3B 108.0 . . ?
C4 C3 N1 111.5(6) . . ?
C4 C3 H3A 109.3 . . ?
C4 C3 H3B 109.3 . . ?
N2 C4 N3 111.5(7) . . ?
N2 C4 C3 123.0(7) . . ?
N3 C4 C3 125.3(7) . . ?
C6 C5 N2 130.6(7) . . ?
C6 C5 C10 120.5(7) . . ?
C10 C5 N2 108.9(7) . . ?
C5 C6 H6 121.2 . . ?
C5 C6 C7 117.6(7) . . ?
C7 C6 H6 121.2 . . ?
C6 C7 H7 119.6 . . ?
C8 C7 C6 120.8(8) . . ?
C8 C7 H7 119.6 . . ?
C7 C8 H8 119.0 . . ?
C7 C8 C9 122.0(8) . . ?
C9 C8 H8 119.0 . . ?
C8 C9 H9 122.0 . . ?
C10 C9 C8 116.1(8) . . ?
C10 C9 H9 122.0 . . ?
C5 C10 N3 105.8(7) . . ?
C9 C10 N3 131.2(8) . . ?
C9 C10 C5 122.9(8) . . ?
N3 C11 H11A 109.5 . . ?
N3 C11 H11B 109.5 . . ?
N3 C11 C12 110.8(6) . . ?
H11A C11 H11B 108.1 . . ?
C12 C11 H11A 109.5 . . ?
C12 C11 H11B 109.5 . . ?
C11 C12 H12A 109.5 . . ?
C11 C12 H12B 109.5 . . ?
C11 C12 H12C 109.5 . . ?
H12A C12 H12B 109.5 . . ?
H12A C12 H12C 109.5 . . ?
H12B C12 H12C 109.5 . . ?
N1 C13 H13A 110.3 . . ?
N1 C13 H13B 110.3 . . ?
N1 C13 C14 107.0(7) . . ?
H13A C13 H13B 108.6 . . ?
C14 C13 H13A 110.3 . . ?
C14 C13 H13B 110.3 . . ?
N4 C14 N5 113.4(8) . . ?
N4 C14 C13 120.2(8) . . ?
N5 C14 C13 126.5(9) . . ?
N4 C15 C20 108.8(7) . . ?
C16A C15 N4 126.0(9) . . ?
C16A C15 C20 124.9(10) . . ?
C16B C15 N4 136.5(16) . . ?
C16B C15 C20 114.7(16) . . ?
C15 C16A H16A 122.4 . . ?
C17A C16A C15 115.2(14) . . ?
C17A C16A H16A 122.4 . . ?
C15 C16B H16B 120.8 . . ?
C15 C16B C17B 118(3) . . ?
C17B C16B H16B 120.8 . . ?
C16A C17A H17A 120.0 . . ?
C16A C17A C18A 120.0(14) . . ?
C18A C17A H17A 120.0 . . ?
C16B C17B H17B 117.5 . . ?
C18B C17B C16B 125(3) . . ?
C18B C17B H17B 117.5 . . ?
C17A C18A H18A 116.7 . . ?
C19A C18A C17A 126.6(13) . . ?
C19A C18A H18A 116.7 . . ?
C17B C18B H18B 121.7 . . ?
C19B C18B C17B 117(2) . . ?
C19B C18B H18B 121.7 . . ?
C18A C19A H19A 123.4 . . ?
C18A C19A C20 113.3(12) . . ?
C20 C19A H19A 123.4 . . ?
C18B C19B H19B 121.9 . . ?
C20 C19B C18B 116.3(18) . . ?
C20 C19B H19B 121.9 . . ?
N5 C20 C15 106.4(7) . . ?
N5 C20 C19A 132.8(10) . . ?
C15 C20 C19A 120.0(10) . . ?
C19B C20 N5 124.8(13) . . ?
C19B C20 C15 126.2(13) . . ?
N5 C21A H21A 109.7 . . ?
N5 C21A H21B 109.7 . . ?
N5 C21A C22A 110.0(10) . . ?
H21A C21A H21B 108.2 . . ?
C22A C21A H21A 109.7 . . ?
C22A C21A H21B 109.7 . . ?
N5 C21B H21C 111.7 . . ?
N5 C21B H21D 111.7 . . ?
H21C C21B H21D 109.5 . . ?
C22B C21B N5 100(2) . . ?
C22B C21B H21C 111.7 . . ?
C22B C21B H21D 111.7 . . ?
C21A C22A H22A 109.5 . . ?
C21A C22A H22B 109.5 . . ?
C21A C22A H22C 109.5 . . ?
H22A C22A H22B 109.5 . . ?
H22A C22A H22C 109.5 . . ?
H22B C22A H22C 109.5 . . ?
C21B C22B H22D 109.5 . . ?
C21B C22B H22E 109.5 . . ?
C21B C22B H22F 109.5 . . ?
H22D C22B H22E 109.5 . . ?
H22D C22B H22F 109.5 . . ?
H22E C22B H22F 109.5 . . ?
N6 C23 C1 111.5(6) . . ?
N6 C23 H23A 109.3 . . ?
N6 C23 H23B 109.3 . . ?
C1 C23 H23A 109.3 . . ?
C1 C23 H23B 109.3 . . ?
H23A C23 H23B 108.0 . . ?
N6 C24 H24A 109.7 . . ?
N6 C24 H24B 109.7 . . ?
N6 C24 C25 109.9(7) . . ?
H24A C24 H24B 108.2 . . ?
C25 C24 H24A 109.7 . . ?
C25 C24 H24B 109.7 . . ?
N7 C25 N8 112.5(7) . . ?
N7 C25 C24 123.5(8) . . ?
N8 C25 C24 123.6(7) . . ?
N7 C26 C31 107.7(7) . . ?
C27 C26 N7 132.2(8) . . ?
C27 C26 C31 120.1(8) . . ?
C26 C27 H27 121.9 . . ?
C28 C27 C26 116.1(8) . . ?
C28 C27 H27 121.9 . . ?
C27 C28 H28 118.3 . . ?
C29 C28 C27 123.4(9) . . ?
C29 C28 H28 118.3 . . ?
C28 C29 H29 118.8 . . ?
C30 C29 C28 122.4(10) . . ?
C30 C29 H29 118.8 . . ?
C29 C30 H30 122.2 . . ?
C29 C30 C31 115.7(10) . . ?
C31 C30 H30 122.2 . . ?
N8 C31 C26 106.0(7) . . ?
N8 C31 C30 131.7(9) . . ?
C30 C31 C26 122.2(9) . . ?
N8 C32A H32A 108.8 . . ?
N8 C32A H32B 108.8 . . ?
N8 C32A C33A 113.9(11) . . ?
H32A C32A H32B 107.7 . . ?
C33A C32A H32A 108.8 . . ?
C33A C32A H32B 108.8 . . ?
N8 C32B H32C 112.5 . . ?
N8 C32B H32D 112.5 . . ?
H32C C32B H32D 110.0 . . ?
C33B C32B N8 96.1(19) . . ?
C33B C32B H32C 112.5 . . ?
C33B C32B H32D 112.5 . . ?
C32A C33A H33A 109.5 . . ?
C32A C33A H33B 109.5 . . ?
C32A C33A H33C 109.5 . . ?
H33A C33A H33B 109.5 . . ?
H33A C33A H33C 109.5 . . ?
H33B C33A H33C 109.5 . . ?
C32B C33B H33D 109.5 . . ?
C32B C33B H33E 109.5 . . ?
C32B C33B H33F 109.5 . . ?
H33D C33B H33E 109.5 . . ?
H33D C33B H33F 109.5 . . ?
H33E C33B H33F 109.5 . . ?
N6 C34 H34A 110.3 . . ?
N6 C34 H34B 110.3 . . ?
N6 C34 H34C 110.2 . . ?
N6 C34 H34D 110.2 . . ?
N6 C34 C35A 107.0(8) . . ?
H34A C34 H34B 108.6 . . ?
H34C C34 H34D 108.5 . . ?
C35A C34 H34A 110.3 . . ?
C35A C34 H34B 110.3 . . ?
C35B C34 N6 107.3(18) . . ?
C35B C34 H34C 110.2 . . ?
C35B C34 H34D 110.2 . . ?
N9 C35A N10A 112.4(13) . . ?
N9 C35A C34 116.6(10) . . ?
N10A C35A C34 131.0(10) . . ?
N10B C35B N9 115(2) . . ?
C34 C35B N9 129(2) . . ?
C34 C35B N10B 115.4(18) . . ?
N9 C36A C41A 107.5(11) . . ?
C37A C36A N9 133.5(12) . . ?
C37A C36A C41A 119.1(12) . . ?
N9 C36B C37B 122(2) . . ?
N9 C36B C41B 111(2) . . ?
C37B C36B C41B 127(2) . . ?
C36A C37A H37A 120.7 . . ?
C36A C37A C38A 118.5(13) . . ?
C38A C37A H37A 120.7 . . ?
C36B C37B H37B 123.9 . . ?
C36B C37B C38B 112(3) . . ?
C38B C37B H37B 123.9 . . ?
C37A C38A H38A 119.9 . . ?
C39A C38A C37A 120.1(15) . . ?
C39A C38A H38A 119.9 . . ?
C37B C38B H38B 119.9 . . ?
C37B C38B C39B 120(3) . . ?
C39B C38B H38B 119.9 . . ?
C38A C39A H39A 118.4 . . ?
C40A C39A C38A 123.2(16) . . ?
C40A C39A H39A 118.4 . . ?
C38B C39B H39B 115.7 . . ?
C38B C39B C40B 129(3) . . ?
C40B C39B H39B 115.7 . . ?
C39A C40A H40A 122.5 . . ?
C39A C40A C41A 114.9(15) . . ?
C41A C40A H40A 122.5 . . ?
C39B C40B H40B 125.3 . . ?
C41B C40B C39B 109(3) . . ?
C41B C40B H40B 125.3 . . ?
N10A C41A C36A 103.7(11) . . ?
N10A C41A C40A 132.1(13) . . ?
C40A C41A C36A 124.1(13) . . ?
N10B C41B C36B 111(2) . . ?
N10B C41B C40B 126(3) . . ?
C36B C41B C40B 123(2) . . ?
N10A C42A H42A 109.9 . . ?
N10A C42A H42B 109.9 . . ?
N10A C42A C43A 108.9(12) . . ?
H42A C42A H42B 108.3 . . ?
C43A C42A H42A 109.9 . . ?
C43A C42A H42B 109.9 . . ?
N10B C42B H42C 109.4 . . ?
N10B C42B H42D 109.4 . . ?
N10B C42B C43B 111(3) . . ?
H42C C42B H42D 108.0 . . ?
C43B C42B H42C 109.4 . . ?
C43B C42B H42D 109.4 . . ?
C42A C43A H43A 109.5 . . ?
C42A C43A H43B 109.5 . . ?
C42A C43A H43C 109.5 . . ?
H43A C43A H43B 109.5 . . ?
H43A C43A H43C 109.5 . . ?
H43B C43A H43C 109.5 . . ?
C42B C43B H43D 109.5 . . ?
C42B C43B H43E 109.5 . . ?
C42B C43B H43F 109.5 . . ?
H43D C43B H43E 109.5 . . ?
H43D C43B H43F 109.5 . . ?
H43E C43B H43F 109.5 . . ?
O3 C44 N12 122.9(9) . . ?
O3 C44 H44 118.6 . . ?
N12 C44 H44 118.6 . . ?
N12 C45 H45A 109.5 . . ?
N12 C45 H45B 109.5 . . ?
N12 C45 H45C 109.5 . . ?
H45A C45 H45B 109.5 . . ?
H45A C45 H45C 109.5 . . ?
H45B C45 H45C 109.5 . . ?
N12 C46 H46A 109.5 . . ?
N12 C46 H46B 109.5 . . ?
N12 C46 H46C 109.5 . . ?
H46A C46 H46B 109.5 . . ?
H46A C46 H46C 109.5 . . ?
H46B C46 H46C 109.5 . . ?
O5 C47 N14A 123.4(14) . . ?
O5 C47 N14B 127(3) . . ?
O5 C47 H47 118.3 . . ?
O5 C47 H47A 116.7 . . ?
N14A C47 H47 118.3 . . ?
N14B C47 H47A 116.7 . . ?
N14A C48A H48A 109.5 . . ?
N14A C48A H48B 109.5 . . ?
N14A C48A H48C 109.5 . . ?
H48A C48A H48B 109.5 . . ?
H48A C48A H48C 109.5 . . ?
H48B C48A H48C 109.5 . . ?
N14B C48B H48D 109.5 . . ?
N14B C48B H48E 109.5 . . ?
N14B C48B H48F 109.5 . . ?
H48D C48B H48E 109.5 . . ?
H48D C48B H48F 109.5 . . ?
H48E C48B H48F 109.5 . . ?
N14A C49A H49A 109.5 . . ?
N14A C49A H49B 109.5 . . ?
N14A C49A H49C 109.5 . . ?
H49A C49A H49B 109.5 . . ?
H49A C49A H49C 109.5 . . ?
H49B C49A H49C 109.5 . . ?
N14B C49B H49D 109.5 . . ?
N14B C49B H49E 109.5 . . ?
N14B C49B H49F 109.5 . . ?
H49D C49B H49E 109.5 . . ?
H49D C49B H49F 109.5 . . ?
H49E C49B H49F 109.5 . . ?
F1B B1 F3B 110.6(11) . . ?
F1B B1 F4B 100.8(9) . . ?
F2 B1 F1A 90.8(11) . . ?
F2 B1 F1B 117.4(8) . . ?
F2 B1 F3A 107(3) . . ?
F2 B1 F3B 115.8(14) . . ?
F2 B1 F4B 106.8(8) . . ?
F3A B1 F1A 101(3) . . ?
F3B B1 F4B 103.1(13) . . ?
F4A B1 F1A 120.4(18) . . ?
F4A B1 F2 117.9(15) . . ?
F4A B1 F3A 116(4) . . ?
F5 B2 F7A 101.4(13) . . ?
F6A B2 F5 92.6(14) . . ?
F6A B2 F7A 101(2) . . ?
F6B B2 F5 113.0(9) . . ?
F6B B2 F8B 106.8(10) . . ?
F7B B2 F5 106.2(9) . . ?
F7B B2 F6B 113.0(11) . . ?
F7B B2 F8B 113.1(9) . . ?
F8A B2 F5 137.6(15) . . ?
F8A B2 F6A 115.4(19) . . ?
F8A B2 F7A 103.6(18) . . ?
F8B B2 F5 104.5(10) . . ?
F9A B3A F10A 93(3) . . ?
F9A B3A F12A 147(5) . . ?
F11A B3A F9A 114(3) . . ?
F11A B3A F10A 134(4) . . ?
F11A B3A F12A 90(3) . . ?
F12A B3A F10A 84(2) . . ?
F10B B3B F9B 101.4(14) . . ?
F10B B3B F12B 124.2(17) . . ?
F11B B3B F9B 102.8(14) . . ?
F11B B3B F10B 102.8(14) . . ?
F11B B3B F12B 118.3(14) . . ?
F12B B3B F9B 104.2(14) . . ?
C51 N15 C50 115.2(9) . . ?
C52 N15 C50 121.1(10) . . ?
C52 N15 C51 123.0(10) . . ?
N15 C50 H50A 109.5 . . ?
N15 C50 H50B 109.5 . . ?
N15 C50 H50C 109.5 . . ?
H50A C50 H50B 109.5 . . ?
H50A C50 H50C 109.5 . . ?
H50B C50 H50C 109.5 . . ?
N15 C51 H51A 109.5 . . ?
N15 C51 H51B 109.5 . . ?
N15 C51 H51C 109.5 . . ?
H51A C51 H51B 109.5 . . ?
H51A C51 H51C 109.5 . . ?
H51B C51 H51C 109.5 . . ?
O6 C52 N15 127.6(11) . . ?
O6 C52 H52 116.2 . . ?
N15 C52 H52 116.2 . . ?

loop_
_geom_bond_atom_site_label_1
_geom_bond_atom_site_label_2
_geom_bond_distance
_geom_bond_site_symmetry_2
_geom_bond_publ_flag
Fe1 O1 2.002(5) . ?
Fe1 O3 2.073(6) . ?
Fe1 N1 2.275(6) . ?
Fe1 N2 2.122(6) . ?
Fe1 N4 2.099(7) . ?
Fe1 N11 1.748(7) . ?
Fe2 O1 2.029(5) . ?
Fe2 O5 2.153(6) . ?
Fe2 N6 2.284(7) . ?
Fe2 N7 2.108(7) . ?
Fe2 N9 2.085(7) . ?
Fe2 N13 1.729(7) . ?
O1 C1 1.435(8) . ?
O2 N11 1.147(8) . ?
O3 C44 1.260(10) . ?
O4 N13 1.123(8) . ?
O5 C47 1.219(10) . ?
N1 C2 1.470(9) . ?
N1 C3 1.499(10) . ?
N1 C13 1.473(10) . ?
N2 C4 1.338(9) . ?
N2 C5 1.390(9) . ?
N3 C4 1.347(9) . ?
N3 C10 1.392(9) . ?
N3 C11 1.481(9) . ?
N4 C14 1.338(10) . ?
N4 C15 1.398(10) . ?
N5 C14 1.349(10) . ?
N5 C20 1.390(11) . ?
N5 C21A 1.468(12) . ?
N5 C21B 1.465(17) . ?
N6 C23 1.463(10) . ?
N6 C24 1.467(11) . ?
N6 C34 1.518(11) . ?
N7 C25 1.309(9) . ?
N7 C26 1.389(10) . ?
N8 C25 1.352(11) . ?
N8 C31 1.395(10) . ?
N8 C32A 1.496(12) . ?
N8 C32B 1.528(17) . ?
N9 C35A 1.268(12) . ?
N9 C35B 1.442(19) . ?
N9 C36A 1.402(12) . ?
N9 C36B 1.376(17) . ?
N10A C35A 1.319(13) . ?
N10A C41A 1.371(13) . ?
N10A C42A 1.500(15) . ?
N10B C35B 1.431(19) . ?
N10B C41B 1.399(18) . ?
N10B C42B 1.51(2) . ?
N12 C44 1.302(10) . ?
N12 C45 1.466(12) . ?
N12 C46 1.472(11) . ?
N14A C47 1.323(13) . ?
N14A C48A 1.42(2) . ?
N14A C49A 1.45(2) . ?
N14B C47 1.320(19) . ?
N14B C48B 1.64(6) . ?
N14B C49B 1.46(6) . ?
C1 H1 0.9800 . ?
C1 C2 1.513(10) . ?
C1 C23 1.499(10) . ?
C2 H2A 0.9700 . ?
C2 H2B 0.9700 . ?
C3 H3A 0.9700 . ?
C3 H3B 0.9700 . ?
C3 C4 1.468(10) . ?
C5 C6 1.376(10) . ?
C5 C10 1.389(10) . ?
C6 H6 0.9300 . ?
C6 C7 1.396(11) . ?
C7 H7 0.9300 . ?
C7 C8 1.381(11) . ?
C8 H8 0.9300 . ?
C8 C9 1.392(11) . ?
C9 H9 0.9300 . ?
C9 C10 1.374(11) . ?
C11 H11A 0.9700 . ?
C11 H11B 0.9700 . ?
C11 C12 1.520(11) . ?
C12 H12A 0.9600 . ?
C12 H12B 0.9600 . ?
C12 H12C 0.9600 . ?
C13 H13A 0.9700 . ?
C13 H13B 0.9700 . ?
C13 C14 1.486(12) . ?
C15 C16A 1.397(11) . ?
C15 C16B 1.396(15) . ?
C15 C20 1.402(9) . ?
C16A H16A 0.9300 . ?
C16A C17A 1.384(11) . ?
C16B H16B 0.9300 . ?
C16B C17B 1.401(14) . ?
C17A H17A 0.9300 . ?
C17A C18A 1.398(12) . ?
C17B H17B 0.9300 . ?
C17B C18B 1.397(15) . ?
C18A H18A 0.9300 . ?
C18A C19A 1.387(11) . ?
C18B H18B 0.9300 . ?
C18B C19B 1.394(14) . ?
C19A H19A 0.9300 . ?
C19A C20 1.426(11) . ?
C19B H19B 0.9300 . ?
C19B C20 1.384(14) . ?
C21A H21A 0.9700 . ?
C21A H21B 0.9700 . ?
C21A C22A 1.478(14) . ?
C21B H21C 0.9700 . ?
C21B H21D 0.9700 . ?
C21B C22B 1.447(18) . ?
C22A H22A 0.9600 . ?
C22A H22B 0.9600 . ?
C22A H22C 0.9600 . ?
C22B H22D 0.9600 . ?
C22B H22E 0.9600 . ?
C22B H22F 0.9600 . ?
C23 H23A 0.9700 . ?
C23 H23B 0.9700 . ?
C24 H24A 0.9700 . ?
C24 H24B 0.9700 . ?
C24 C25 1.485(11) . ?
C26 C27 1.385(11) . ?
C26 C31 1.407(12) . ?
C27 H27 0.9300 . ?
C27 C28 1.381(12) . ?
C28 H28 0.9300 . ?
C28 C29 1.364(14) . ?
C29 H29 0.9300 . ?
C29 C30 1.355(14) . ?
C30 H30 0.9300 . ?
C30 C31 1.406(13) . ?
C32A H32A 0.9700 . ?
C32A H32B 0.9700 . ?
C32A C33A 1.518(14) . ?
C32B H32C 0.9700 . ?
C32B H32D 0.9700 . ?
C32B C33B 1.507(18) . ?
C33A H33A 0.9600 . ?
C33A H33B 0.9600 . ?
C33A H33C 0.9600 . ?
C33B H33D 0.9600 . ?
C33B H33E 0.9600 . ?
C33B H33F 0.9600 . ?
C34 H34A 0.9700 . ?
C34 H34B 0.9700 . ?
C34 H34C 0.9700 . ?
C34 H34D 0.9700 . ?
C34 C35A 1.578(18) . ?
C34 C35B 1.24(3) . ?
C36A C37A 1.401(12) . ?
C36A C41A 1.404(13) . ?
C36B C37B 1.416(19) . ?
C36B C41B 1.423(19) . ?
C37A H37A 0.9300 . ?
C37A C38A 1.408(12) . ?
C37B H37B 0.9300 . ?
C37B C38B 1.423(19) . ?
C38A H38A 0.9300 . ?
C38A C39A 1.401(13) . ?
C38B H38B 0.9300 . ?
C38B C39B 1.429(19) . ?
C39A H39A 0.9300 . ?
C39A C40A 1.396(13) . ?
C39B H39B 0.9300 . ?
C39B C40B 1.433(19) . ?
C40A H40A 0.9300 . ?
C40A C41A 1.401(13) . ?
C40B H40B 0.9300 . ?
C40B C41B 1.431(19) . ?
C42A H42A 0.9700 . ?
C42A H42B 0.9700 . ?
C42A C43A 1.57(2) . ?
C42B H42C 0.9700 . ?
C42B H42D 0.9700 . ?
C42B C43B 1.56(2) . ?
C43A H43A 0.9600 . ?
C43A H43B 0.9600 . ?
C43A H43C 0.9600 . ?
C43B H43D 0.9600 . ?
C43B H43E 0.9600 . ?
C43B H43F 0.9600 . ?
C44 H44 0.9300 . ?
C45 H45A 0.9600 . ?
C45 H45B 0.9600 . ?
C45 H45C 0.9600 . ?
C46 H46A 0.9600 . ?
C46 H46B 0.9600 . ?
C46 H46C 0.9600 . ?
C47 H47 0.9300 . ?
C47 H47A 0.9300 . ?
C48A H48A 0.9600 . ?
C48A H48B 0.9600 . ?
C48A H48C 0.9600 . ?
C48B H48D 0.9600 . ?
C48B H48E 0.9600 . ?
C48B H48F 0.9600 . ?
C49A H49A 0.9600 . ?
C49A H49B 0.9600 . ?
C49A H49C 0.9600 . ?
C49B H49D 0.9600 . ?
C49B H49E 0.9600 . ?
C49B H49F 0.9600 . ?
F1A B1 1.374(14) . ?
F1B B1 1.334(10) . ?
F2 B1 1.329(9) . ?
F3A B1 1.348(15) . ?
F3B B1 1.355(11) . ?
F4A B1 1.328(14) . ?
F4B B1 1.423(11) . ?
F5 B2 1.391(10) . ?
F6A B2 1.376(15) . ?
F6B B2 1.374(11) . ?
F7A B2 1.424(14) . ?
F7B B2 1.338(11) . ?
F8A B2 1.361(14) . ?
F8B B2 1.378(11) . ?
F9A B3A 1.392(15) . ?
F10A B3A 1.396(16) . ?
F11A B3A 1.376(15) . ?
F12A B3A 1.393(15) . ?
F9B B3B 1.420(13) . ?
F10B B3B 1.397(13) . ?
F11B B3B 1.365(13) . ?
F12B B3B 1.408(13) . ?
O6 C52 1.226(12) . ?
N15 C50 1.448(13) . ?
N15 C51 1.424(13) . ?
N15 C52 1.301(12) . ?
C50 H50A 0.9600 . ?
C50 H50B 0.9600 . ?
C50 H50C 0.9600 . ?
C51 H51A 0.9600 . ?
C51 H51B 0.9600 . ?
C51 H51C 0.9600 . ?
C52 H52 0.9300 . ?

loop_
_geom_torsion_atom_site_label_1
_geom_torsion_atom_site_label_2
_geom_torsion_atom_site_label_3
_geom_torsion_atom_site_label_4
_geom_torsion
_geom_torsion_site_symmetry_1
_geom_torsion_site_symmetry_2
_geom_torsion_site_symmetry_3
_geom_torsion_site_symmetry_4
_geom_torsion_publ_flag
Fe1 O1 C1 C2 -18.5(8) . . . . ?
Fe1 O1 C1 C23 -138.8(5) . . . . ?
Fe1 O3 C44 N12 -163.8(6) . . . . ?
Fe1 N1 C2 C1 -49.3(7) . . . . ?
Fe1 N1 C3 C4 3.2(8) . . . . ?
Fe1 N1 C13 C14 38.9(8) . . . . ?
Fe1 N2 C4 N3 -167.3(4) . . . . ?
Fe1 N2 C4 C3 18.0(9) . . . . ?
Fe1 N2 C5 C6 -17.1(13) . . . . ?
Fe1 N2 C5 C10 163.3(5) . . . . ?
Fe1 N4 C14 N5 -171.2(5) . . . . ?
Fe1 N4 C14 C13 8.0(10) . . . . ?
Fe1 N4 C15 C16A -6.9(17) . . . . ?
Fe1 N4 C15 C16B -13(3) . . . . ?
Fe1 N4 C15 C20 166.7(6) . . . . ?
Fe2 O1 C1 C2 166.3(5) . . . . ?
Fe2 O1 C1 C23 46.0(7) . . . . ?
Fe2 O5 C47 N14A -163.8(11) . . . . ?
Fe2 O5 C47 N14B -141(2) . . . . ?
Fe2 N6 C23 C1 35.2(8) . . . . ?
Fe2 N6 C24 C25 -15.0(9) . . . . ?
Fe2 N6 C34 C35A 38.1(10) . . . . ?
Fe2 N6 C34 C35B 37(3) . . . . ?
Fe2 N7 C25 N8 -160.1(6) . . . . ?
Fe2 N7 C25 C24 13.3(11) . . . . ?
Fe2 N7 C26 C27 -23.1(13) . . . . ?
Fe2 N7 C26 C31 155.1(6) . . . . ?
Fe2 N9 C35A N10A -172.0(12) . . . . ?
Fe2 N9 C35A C34 8(2) . . . . ?
Fe2 N9 C35B N10B -173(3) . . . . ?
Fe2 N9 C35B C34 4(6) . . . . ?
Fe2 N9 C36A C37A -9(3) . . . . ?
Fe2 N9 C36A C41A 171.9(9) . . . . ?
Fe2 N9 C36B C37B -7(5) . . . . ?
Fe2 N9 C36B C41B 171(2) . . . . ?
O1 Fe1 N11 O2 -158(3) . . . . ?
O1 C1 C2 N1 47.8(8) . . . . ?
O1 C1 C23 N6 -55.6(9) . . . . ?
O3 Fe1 N11 O2 -69(3) . . . . ?
N1 C3 C4 N2 -14.1(10) . . . . ?
N1 C3 C4 N3 172.0(6) . . . . ?
N1 C13 C14 N4 -33.3(10) . . . . ?
N1 C13 C14 N5 145.7(8) . . . . ?
N2 Fe1 N11 O2 110(3) . . . . ?
N2 C5 C6 C7 -177.5(7) . . . . ?
N2 C5 C10 N3 1.1(8) . . . . ?
N2 C5 C10 C9 178.7(7) . . . . ?
N4 Fe1 N11 O2 21(3) . . . . ?
N4 C15 C16A C17A 172.1(11) . . . . ?
N4 C15 C16B C17B -177(2) . . . . ?
N4 C15 C20 N5 1.0(10) . . . . ?
N4 C15 C20 C19A -170.0(8) . . . . ?
N4 C15 C20 C19B 163.3(17) . . . . ?
N6 C24 C25 N7 2.3(13) . . . . ?
N6 C24 C25 N8 175.0(8) . . . . ?
N6 C34 C35A N9 -33(2) . . . . ?
N6 C34 C35A N10A 147(2) . . . . ?
N6 C34 C35B N9 -30(6) . . . . ?
N6 C34 C35B N10B 147(3) . . . . ?
N7 C26 C27 C28 177.4(9) . . . . ?
N7 C26 C31 N8 -0.6(9) . . . . ?
N7 C26 C31 C30 -177.8(8) . . . . ?
N9 C36A C37A C38A 179.5(19) . . . . ?
N9 C36A C41A N10A -0.6(17) . . . . ?
N9 C36A C41A C40A -178.2(17) . . . . ?
N9 C36B C37B C38B 178(4) . . . . ?
N9 C36B C41B N10B -2(4) . . . . ?
N9 C36B C41B C40B 180(4) . . . . ?
C2 N1 C3 C4 -110.0(7) . . . . ?
C2 N1 C13 C14 149.7(7) . . . . ?
C2 C1 C23 N6 -176.5(7) . . . . ?
C3 N1 C2 C1 69.2(8) . . . . ?
C3 N1 C13 C14 -82.6(8) . . . . ?
C4 N2 C5 C6 177.9(8) . . . . ?
C4 N2 C5 C10 -1.7(8) . . . . ?
C4 N3 C10 C5 0.0(8) . . . . ?
C4 N3 C10 C9 -177.4(8) . . . . ?
C4 N3 C11 C12 -94.3(9) . . . . ?
C5 N2 C4 N3 1.7(8) . . . . ?
C5 N2 C4 C3 -173.0(7) . . . . ?
C5 C6 C7 C8 -3.1(12) . . . . ?
C6 C5 C10 N3 -178.6(7) . . . . ?
C6 C5 C10 C9 -0.9(11) . . . . ?
C6 C7 C8 C9 3.0(12) . . . . ?
C7 C8 C9 C10 -1.7(12) . . . . ?
C8 C9 C10 N3 177.7(8) . . . . ?
C8 C9 C10 C5 0.7(11) . . . . ?
C10 N3 C4 N2 -1.1(8) . . . . ?
C10 N3 C4 C3 173.5(7) . . . . ?
C10 N3 C11 C12 79.6(9) . . . . ?
C10 C5 C6 C7 2.0(11) . . . . ?
C11 N3 C4 N2 173.6(6) . . . . ?
C11 N3 C4 C3 -11.8(11) . . . . ?
C11 N3 C10 C5 -174.9(6) . . . . ?
C11 N3 C10 C9 7.7(12) . . . . ?
C13 N1 C2 C1 -163.6(7) . . . . ?
C13 N1 C3 C4 122.7(7) . . . . ?
C14 N4 C15 C16A -173.7(13) . . . . ?
C14 N4 C15 C16B 180(3) . . . . ?
C14 N4 C15 C20 -0.2(9) . . . . ?
C14 N5 C20 C15 -1.5(9) . . . . ?
C14 N5 C20 C19A 167.9(10) . . . . ?
C14 N5 C20 C19B -164.1(17) . . . . ?
C14 N5 C21A C22A 97.8(14) . . . . ?
C14 N5 C21B C22B -125(2) . . . . ?
C15 N4 C14 N5 -0.8(9) . . . . ?
C15 N4 C14 C13 178.4(7) . . . . ?
C15 C16A C17A C18A -2(2) . . . . ?
C15 C16B C17B C18B 6(6) . . . . ?
C16A C15 C16B C17B 156(18) . . . . ?
C16A C15 C20 N5 174.7(13) . . . . ?
C16A C15 C20 C19A 3.7(17) . . . . ?
C16A C15 C20 C19B -23(2) . . . . ?
C16A C17A C18A C19A 2(2) . . . . ?
C16B C15 C16A C17A -30(14) . . . . ?
C16B C15 C20 N5 -179(2) . . . . ?
C16B C15 C20 C19A 10(3) . . . . ?
C16B C15 C20 C19B -17(3) . . . . ?
C16B C17B C18B C19B -1(5) . . . . ?
C17A C18A C19A C20 1.4(18) . . . . ?
C17B C18B C19B C20 -11(4) . . . . ?
C18A C19A C20 N5 -172.1(10) . . . . ?
C18A C19A C20 C15 -3.8(14) . . . . ?
C18A C19A C20 C19B 109(4) . . . . ?
C18B C19B C20 N5 -179.3(19) . . . . ?
C18B C19B C20 C15 22(3) . . . . ?
C18B C19B C20 C19A -61(3) . . . . ?
C20 N5 C14 N4 1.5(9) . . . . ?
C20 N5 C14 C13 -177.7(8) . . . . ?
C20 N5 C21A C22A -91.0(15) . . . . ?
C20 N5 C21B C22B 80(3) . . . . ?
C20 C15 C16A C17A -1(2) . . . . ?
C20 C15 C16B C17B 3(5) . . . . ?
C21A N5 C14 N4 173.8(9) . . . . ?
C21A N5 C14 C13 -5.3(15) . . . . ?
C21A N5 C20 C15 -174.3(9) . . . . ?
C21A N5 C20 C19A -4.9(16) . . . . ?
C21A N5 C20 C19B 23(2) . . . . ?
C21A N5 C21B C22B -1(3) . . . . ?
C21B N5 C14 N4 -159.3(16) . . . . ?
C21B N5 C14 C13 21.6(19) . . . . ?
C21B N5 C20 C15 155.6(16) . . . . ?
C21B N5 C20 C19A -35(2) . . . . ?
C21B N5 C20 C19B -7(3) . . . . ?
C21B N5 C21A C22A 26(5) . . . . ?
C23 N6 C24 C25 100.1(8) . . . . ?
C23 N6 C34 C35A -73.4(11) . . . . ?
C23 N6 C34 C35B -75(3) . . . . ?
C23 C1 C2 N1 167.5(7) . . . . ?
C24 N6 C23 C1 -84.3(8) . . . . ?
C24 N6 C34 C35A 159.9(10) . . . . ?
C24 N6 C34 C35B 158(3) . . . . ?
C25 N7 C26 C27 -177.5(9) . . . . ?
C25 N7 C26 C31 0.7(9) . . . . ?
C25 N8 C31 C26 0.4(9) . . . . ?
C25 N8 C31 C30 177.1(10) . . . . ?
C25 N8 C32A C33A 107.8(14) . . . . ?
C25 N8 C32B C33B 105(2) . . . . ?
C26 N7 C25 N8 -0.5(10) . . . . ?
C26 N7 C25 C24 172.9(8) . . . . ?
C26 C27 C28 C29 -1.3(15) . . . . ?
C27 C26 C31 N8 177.8(7) . . . . ?
C27 C26 C31 C30 0.7(13) . . . . ?
C27 C28 C29 C30 3.3(18) . . . . ?
C28 C29 C30 C31 -3.0(17) . . . . ?
C29 C30 C31 N8 -175.2(10) . . . . ?
C29 C30 C31 C26 1.1(15) . . . . ?
C31 N8 C25 N7 0.1(10) . . . . ?
C31 N8 C25 C24 -173.3(8) . . . . ?
C31 N8 C32A C33A -61.1(16) . . . . ?
C31 N8 C32B C33B -96(3) . . . . ?
C31 C26 C27 C28 -0.6(12) . . . . ?
C32A N8 C25 N7 -170.0(10) . . . . ?
C32A N8 C25 C24 16.6(16) . . . . ?
C32A N8 C31 C26 171.7(9) . . . . ?
C32A N8 C31 C30 -11.6(16) . . . . ?
C32A N8 C32B C33B -23(3) . . . . ?
C32B N8 C25 N7 163.5(14) . . . . ?
C32B N8 C25 C24 -9.8(18) . . . . ?
C32B N8 C31 C26 -159.9(17) . . . . ?
C32B N8 C31 C30 17(2) . . . . ?
C32B N8 C32A C33A 175(5) . . . . ?
C34 N6 C23 C1 148.1(7) . . . . ?
C34 N6 C24 C25 -133.8(8) . . . . ?
C35A N9 C35B N10B -6(12) . . . . ?
C35A N9 C35B C34 172(21) . . . . ?
C35A N9 C36A C37A 179(2) . . . . ?
C35A N9 C36A C41A -0.5(19) . . . . ?
C35A N9 C36B C37B -176(3) . . . . ?
C35A N9 C36B C41B 1(3) . . . . ?
C35A N10A C41A C36A 1.5(19) . . . . ?
C35A N10A C41A C40A 179(2) . . . . ?
C35A N10A C42A C43A 80(2) . . . . ?
C35A C34 C35B N9 -109(70) . . . . ?
C35A C34 C35B N10B 69(64) . . . . ?
C35B N9 C35A N10A 174(17) . . . . ?
C35B N9 C35A C34 -6(14) . . . . ?
C35B N9 C36A C37A 177(3) . . . . ?
C35B N9 C36A C41A -2(3) . . . . ?
C35B N9 C36B C37B -178(3) . . . . ?
C35B N9 C36B C41B 0(4) . . . . ?
C35B N10B C41B C36B 3(4) . . . . ?
C35B N10B C41B C40B -179(4) . . . . ?
C35B N10B C42B C43B 107(6) . . . . ?
C35B C34 C35A N9 69(65) . . . . ?
C35B C34 C35A N10A -111(68) . . . . ?
C36A N9 C35A N10A 1(2) . . . . ?
C36A N9 C35A C34 -178.4(15) . . . . ?
C36A N9 C35B N10B 2(5) . . . . ?
C36A N9 C35B C34 180(4) . . . . ?
C36A N9 C36B C37B 3(7) . . . . ?
C36A N9 C36B C41B -179(10) . . . . ?
C36A C37A C38A C39A 1(2) . . . . ?
C36B N9 C35A N10A 2(3) . . . . ?
C36B N9 C35A C34 -178(2) . . . . ?
C36B N9 C35B N10B 2(5) . . . . ?
C36B N9 C35B C34 179(5) . . . . ?
C36B N9 C36A C37A 178(10) . . . . ?
C36B N9 C36A C41A -1(8) . . . . ?
C36B C37B C38B C39B 0.7(19) . . . . ?
C37A C36A C41A N10A 179.9(15) . . . . ?
C37A C36A C41A C40A 2(3) . . . . ?
C37A C38A C39A C40A -1(2) . . . . ?
C37B C36B C41B N10B 176(3) . . . . ?
C37B C36B C41B C40B -3(4) . . . . ?
C37B C38B C39B C40B 0(4) . . . . ?
C38A C39A C40A C41A 2(2) . . . . ?
C38B C39B C40B C41B -1(4) . . . . ?
C39A C40A C41A N10A -179.5(17) . . . . ?
C39A C40A C41A C36A -3(2) . . . . ?
C39B C40B C41B N10B -176(4) . . . . ?
C39B C40B C41B C36B 3(4) . . . . ?
C41A N10A C35A N9 -2(2) . . . . ?
C41A N10A C35A C34 177.9(19) . . . . ?
C41A N10A C42A C43A -105(2) . . . . ?
C41A C36A C37A C38A -1(2) . . . . ?
C41B N10B C35B N9 -3(5) . . . . ?
C41B N10B C35B C34 179(4) . . . . ?
C41B N10B C42B C43B -70(6) . . . . ?
C41B C36B C37B C38B 1(2) . . . . ?
C42A N10A C35A N9 173.7(15) . . . . ?
C42A N10A C35A C34 -6(3) . . . . ?
C42A N10A C41A C36A -174.0(15) . . . . ?
C42A N10A C41A C40A 3(3) . . . . ?
C42B N10B C35B N9 -180(4) . . . . ?
C42B N10B C35B C34 2(8) . . . . ?
C42B N10B C41B C36B 180(3) . . . . ?
C42B N10B C41B C40B -2(6) . . . . ?
C45 N12 C44 O3 -175.8(8) . . . . ?
C46 N12 C44 O3 -0.5(13) . . . . ?
C48A N14A C47 O5 178.5(14) . . . . ?
C48A N14A C47 N14B 72(11) . . . . ?
C48B N14B C47 O5 162(2) . . . . ?
C48B N14B C47 N14A -111(12) . . . . ?
C49A N14A C47 O5 5(2) . . . . ?
C49A N14A C47 N14B -101(11) . . . . ?
C49B N14B C47 O5 -1(5) . . . . ?
C49B N14B C47 N14A 86(11) . . . . ?
C50 N15 C52 O6 176.9(12) . . . . ?
C51 N15 C52 O6 6.5(19) . . . . ?

loop_
_smtbx_masks_void_nr
_smtbx_masks_void_average_x
_smtbx_masks_void_average_y
_smtbx_masks_void_average_z
_smtbx_masks_void_volume
_smtbx_masks_void_count_electrons
_smtbx_masks_void_content
1 0.211 0.424 0.294 112.9 36.7 ?
2 -0.211 0.576 0.706 112.9 36.8 ?
